data_1558788
loop_
_publ_author_name
'Zhao, Hongyi'
'Wang, Bin'
'Fu, Lei'
'Li, Gang'
'Lu, Haijia'
'Liu, Yuke'
'Sheng, Li'
'Li, Yan'
'Zhang, Baoxi'
'Lu, Yang'
'Ma, Chen'
'Huang, Haihong'
'Zhang, Dongfeng'
'Lu, Yu'

_publ_section_title
;
 The Discovery of a Conformationally Constrained Oxazolidinone with
 Improved Safety and Efficacy Profiles for the Treatment of
 Multidrug-Resistant Tuberculosis.
;
_journal_name_full 'Journal of medicinal chemistry'
_journal_paper_doi 10.1021/acs.jmedchem.0c00500
_journal_year 2020
_chemical_absolute_configuration ad
_chemical_formula_sum 'C17.75 H23 F N3 O4.75 S'
_chemical_formula_weight 405.42
_space_group_crystal_system monoclinic
_space_group_IT_number 4
_space_group_name_Hall 'P 2yb'
_space_group_name_H-M_alt 'P 1 21 1'
_atom_sites_solution_hydrogens mixed
_audit_creation_method SHELXL-2018/3
_cell_angle_alpha 90
_cell_angle_beta 94.0929(10)
_cell_angle_gamma 90
_cell_formula_units_Z 16
_cell_length_a 12.14978(17)
_cell_length_b 26.7382(3)
_cell_length_c 23.8054(2)
_cell_measurement_reflns_used 26955
_cell_measurement_temperature 293(2)
_cell_measurement_theta_max 66.419
_cell_measurement_theta_min 3.754
_cell_volume 7713.78(15)
_computing_cell_refinement 'CrystalClear (Rigaku Inc., 2008)'
_computing_data_collection 'CrystalClear (Rigaku Inc., 2008)'
_computing_data_reduction 'CrystalClear (Rigaku Inc., 2008)'
_computing_molecular_graphics ORTEPII(Johnson,1976)andPLUTON(Spek,1990)
_computing_publication_material ' SHELXL-2018/3 (Sheldrick, 2018)'
_computing_structure_refinement ' SHELXL-2018/3 (Sheldrick, 2018)'
_computing_structure_solution ' SHELXL-2018/3 (Sheldrick, 2018)'
_diffrn_ambient_temperature 293(2)
_diffrn_detector_area_resol_mean 0
_diffrn_measured_fraction_theta_full 0.976
_diffrn_measured_fraction_theta_max 0.976
_diffrn_measurement_device_type 'MicroMax 002+'
_diffrn_measurement_method \f\k
_diffrn_radiation_source 'fine-focus sealed tube'
_diffrn_radiation_type CuK\a
_diffrn_radiation_wavelength 1.54184
_diffrn_reflns_av_R_equivalents 0.0513
_diffrn_reflns_av_unetI/netI 0.0335
_diffrn_reflns_Laue_measured_fraction_full 0.976
_diffrn_reflns_Laue_measured_fraction_max 0.976
_diffrn_reflns_limit_h_max 13
_diffrn_reflns_limit_h_min -14
_diffrn_reflns_limit_k_max 31
_diffrn_reflns_limit_k_min -31
_diffrn_reflns_limit_l_max 28
_diffrn_reflns_limit_l_min -28
_diffrn_reflns_number 117976
_diffrn_reflns_point_group_measured_fraction_full 0.969
_diffrn_reflns_point_group_measured_fraction_max 0.969
_diffrn_reflns_theta_full 67.529
_diffrn_reflns_theta_max 67.529
_diffrn_reflns_theta_min 3.647
_exptl_absorpt_coefficient_mu 1.875
_exptl_absorpt_correction_T_max 0.814
_exptl_absorpt_correction_T_min 0.598
_exptl_absorpt_correction_type multi-scan
_exptl_crystal_colour colourless
_exptl_crystal_density_diffrn 1.396
_exptl_crystal_description prism
_exptl_crystal_F_000 3416
_exptl_crystal_size_max 0.33
_exptl_crystal_size_mid 0.25
_exptl_crystal_size_min 0.11
_refine_diff_density_max 0.480
_refine_diff_density_min -0.390
_refine_diff_density_rms 0.048
_refine_ls_abs_structure_details
;
 Flack x determined using 7335 quotients [(I+)-(I-)]/[(I+)+(I-)]
 (Parsons, Flack and Wagner, Acta Cryst. B69 (2013) 249-259).
;
_refine_ls_abs_structure_Flack -0.005(5)
_refine_ls_extinction_method none
_refine_ls_goodness_of_fit_ref 1.019
_refine_ls_hydrogen_treatment mixed
_refine_ls_matrix_type full
_refine_ls_number_parameters 2007
_refine_ls_number_reflns 26955
_refine_ls_number_restraints 8
_refine_ls_restrained_S_all 1.030
_refine_ls_R_factor_all 0.0814
_refine_ls_R_factor_gt 0.0553
_refine_ls_shift/su_max 0.001
_refine_ls_shift/su_mean 0.000
_refine_ls_structure_factor_coef Fsqd
_refine_ls_weighting_details 'w=1/[\s^2^(Fo^2^)+(0.0944P)^2^+1.2936P] where P=(Fo^2^+2Fc^2^)/3'
_refine_ls_weighting_scheme calc
_refine_ls_wR_factor_gt 0.1461
_refine_ls_wR_factor_ref 0.1723
_reflns_Friedel_coverage 0.941
_reflns_Friedel_fraction_full 0.962
_reflns_Friedel_fraction_max 0.962
_reflns_number_gt 19080
_reflns_number_total 26955
_reflns_threshold_expression 'I > 2\s(I)'
_cod_data_source_file jm0c00500_si_002.cif
_cod_data_source_block 6057
_cod_depositor_comments
;

2022-05-28
Z value and formula fixed to values more according to usual
chemical conventions.                 miguel
;
_cod_original_formula_sum 'C142 H184 F8 N24 O38 S8'
_cod_original_formula_weight 3243.60
_cod_original_formula_units_Z 2
_cod_original_cell_volume 7713.78(16)
_cod_original_sg_symbol_H-M 'P 21'
_cod_database_code 1558788
_shelx_shelxl_version_number 2018/3
_shelx_space_group_comment
;
The symmetry employed for this shelxl refinement is uniquely defined
by the following loop, which should always be used as a source of
symmetry information in preference to the above space-group names.
They are only intended as comments.
;

loop_
_space_group_symop_operation_xyz
'x, y, z'
'-x, y+1/2, -z'

loop_
_atom_site_label
_atom_site_type_symbol
_atom_site_fract_x
_atom_site_fract_y
_atom_site_fract_z
_atom_site_U_iso_or_equiv
_atom_site_adp_type
_atom_site_occupancy
_atom_site_site_symmetry_order
_atom_site_calc_flag
_atom_site_refinement_flags_posn
_atom_site_refinement_flags_adp
_atom_site_refinement_flags_occupancy
_atom_site_disorder_assembly
_atom_site_disorder_group
C6G C 1.2631(4) 0.28000(17) 0.9833(2) 0.0419(10) Uani 1 1 d . . . . .
S1G S 1.45414(14) 0.30672(7) 1.19711(8) 0.0710(5) Uani 1 1 d . . . . .
F1G F 1.2411(3) 0.23672(10) 1.01027(12) 0.0559(7) Uani 1 1 d . . . . .
O1G O 1.3207(3) 0.41246(12) 0.90342(15) 0.0501(8) Uani 1 1 d . . . . .
O2G O 1.2077(4) 0.25600(14) 0.80400(17) 0.0728(13) Uani 1 1 d . . . . .
O3G O 1.1926(4) 0.32421(14) 0.74945(15) 0.0641(11) Uani 1 1 d . . . . .
O4G O 1.0679(4) 0.47398(16) 0.64631(17) 0.0716(12) Uani 1 1 d . . . . .
N1G N 1.3404(3) 0.31285(15) 1.07313(17) 0.0434(9) Uani 1 1 d . . . . .
N2G N 1.2094(3) 0.33583(14) 0.84184(16) 0.0401(9) Uani 1 1 d . . . . .
N3G N 1.0919(4) 0.39312(17) 0.66770(18) 0.0539(11) Uani 1 1 d . . . . .
H3G H 1.098287 0.363070 0.655476 0.065 Uiso 1 1 calc R U . . .
C1G C 1.3537(5) 0.3509(2) 1.1679(2) 0.0609(14) Uani 1 1 d . . . . .
H1GA H 1.280447 0.338908 1.174641 0.073 Uiso 1 1 calc R U . . .
H1GB H 1.364520 0.382595 1.187364 0.073 Uiso 1 1 calc R U . . .
C2G C 1.3604(5) 0.3594(2) 1.1049(2) 0.0515(12) Uani 1 1 d . . . . .
H2GA H 1.306107 0.384147 1.091904 0.062 Uiso 1 1 calc R U . . .
H2GB H 1.432868 0.372191 1.097969 0.062 Uiso 1 1 calc R U . . .
C3G C 1.4253(5) 0.2745(2) 1.0870(2) 0.0551(13) Uani 1 1 d . . . . .
H3GA H 1.497685 0.288354 1.081775 0.066 Uiso 1 1 calc R U . . .
H3GB H 1.413663 0.246297 1.061754 0.066 Uiso 1 1 calc R U . . .
C4G C 1.4211(6) 0.2569(2) 1.1476(3) 0.0649(15) Uani 1 1 d . . . . .
H4GA H 1.473024 0.229627 1.154649 0.078 Uiso 1 1 calc R U . . .
H4GB H 1.347794 0.244271 1.153216 0.078 Uiso 1 1 calc R U . . .
C5G C 1.3137(4) 0.31886(17) 1.01434(19) 0.0386(10) Uani 1 1 d . . . . .
C1 C 1.2045(5) 0.3006(2) 0.7999(2) 0.0520(13) Uani 1 1 d . . . . .
C7G C 1.2278(4) 0.28363(17) 0.9271(2) 0.0415(10) Uani 1 1 d . . . . .
H7G H 1.192331 0.256954 0.908384 0.050 Uiso 1 1 calc R U . . .
C8G C 1.2464(4) 0.32789(17) 0.89902(19) 0.0388(10) Uani 1 1 d . . . . .
C9G C 1.2989(4) 0.36726(17) 0.92823(19) 0.0394(10) Uani 1 1 d . . . . .
C10G C 1.3315(4) 0.36311(18) 0.9852(2) 0.0418(10) Uani 1 1 d . . . . .
H10G H 1.365615 0.390037 1.004046 0.050 Uiso 1 1 calc R U . . .
C11G C 1.3155(4) 0.41189(19) 0.8430(2) 0.0476(11) Uani 1 1 d . . . . .
H11A H 1.378412 0.393861 0.830272 0.057 Uiso 1 1 calc R U . . .
H11B H 1.317986 0.445863 0.828804 0.057 Uiso 1 1 calc R U . . .
C12G C 1.2100(4) 0.38692(18) 0.8204(2) 0.0428(11) Uani 1 1 d . . . . .
H12G H 1.145651 0.405436 0.831812 0.051 Uiso 1 1 calc R U . . .
C13G C 1.2010(4) 0.37779(19) 0.7565(2) 0.0466(11) Uani 1 1 d . . . . .
H13G H 1.267959 0.389883 0.740255 0.056 Uiso 1 1 calc R U . . .
C14G C 1.1023(5) 0.40256(18) 0.7278(2) 0.0475(12) Uani 1 1 d . . . . .
H14A H 1.036515 0.390595 0.744285 0.057 Uiso 1 1 calc R U . . .
H14B H 1.107324 0.438339 0.734153 0.057 Uiso 1 1 calc R U . . .
C15G C 1.0725(4) 0.4307(2) 0.6308(2) 0.0497(12) Uani 1 1 d . . . . .
C16G C 1.0542(6) 0.4158(3) 0.5698(2) 0.0694(17) Uani 1 1 d . . . . .
H16A H 0.978788 0.422132 0.556934 0.104 Uiso 1 1 calc R U . . .
H16B H 1.069856 0.380803 0.565963 0.104 Uiso 1 1 calc R U . . .
H16C H 1.102152 0.434885 0.547736 0.104 Uiso 1 1 calc R U . . .
S1A S 0.52090(15) 0.30730(8) -0.20175(9) 0.0796(5) Uani 1 1 d . . . . .
F1A F 0.7311(4) 0.23567(13) -0.01312(17) 0.0828(11) Uani 1 1 d . . . . .
O1A O 0.6519(3) 0.41265(13) 0.09085(17) 0.0574(9) Uani 1 1 d . . . . .
O2A O 0.8138(5) 0.26306(17) 0.1926(2) 0.0880(16) Uani 1 1 d . . . . .
O3A O 0.8253(4) 0.33466(15) 0.24360(18) 0.0696(12) Uani 1 1 d . . . . .
O4A O 0.9121(4) 0.50698(16) 0.3195(2) 0.0769(13) Uani 1 1 d . . . . .
N1A N 0.6331(4) 0.31235(17) -0.0774(2) 0.0536(11) Uani 1 1 d . . . . .
N2A N 0.7756(4) 0.33994(16) 0.1520(2) 0.0511(10) Uani 1 1 d . . . . .
N3A N 0.9127(4) 0.42270(18) 0.3163(2) 0.0609(12) Uani 1 1 d D . . . .
H3A H 0.916885 0.395438 0.335457 0.073 Uiso 1 1 calc R U . . .
C1A C 0.6186(5) 0.3524(3) -0.1709(3) 0.0677(16) Uani 1 1 d . . . . .
H1AA H 0.692732 0.341601 -0.177840 0.081 Uiso 1 1 calc R U . . .
H1AB H 0.605887 0.384359 -0.189449 0.081 Uiso 1 1 calc R U . . .
C2A C 0.6112(5) 0.3591(2) -0.1083(3) 0.0617(15) Uani 1 1 d . . . . .
H2AA H 0.664100 0.384215 -0.094562 0.074 Uiso 1 1 calc R U . . .
H2AB H 0.538036 0.371009 -0.101237 0.074 Uiso 1 1 calc R U . . .
C3A C 0.5511(5) 0.2733(3) -0.0923(3) 0.0673(16) Uani 1 1 d . . . . .
H3AA H 0.477969 0.285754 -0.086177 0.081 Uiso 1 1 calc R U . . .
H3AB H 0.565329 0.244486 -0.068107 0.081 Uiso 1 1 calc R U . . .
C4A C 0.5552(6) 0.2576(3) -0.1531(3) 0.0748(19) Uani 1 1 d . . . . .
H4AA H 0.504232 0.230140 -0.160735 0.090 Uiso 1 1 calc R U . . .
H4AB H 0.628815 0.245647 -0.159063 0.090 Uiso 1 1 calc R U . . .
C5A C 0.6593(4) 0.3177(2) -0.0187(2) 0.0511(12) Uani 1 1 d . . . . .
C6A C 0.7120(5) 0.27974(19) 0.0135(3) 0.0554(14) Uani 1 1 d . . . . .
C7A C 0.7478(5) 0.2842(2) 0.0687(2) 0.0543(13) Uani 1 1 d . . . . .
H7A H 0.782031 0.257390 0.087792 0.065 Uiso 1 1 calc R U . . .
C8A C 0.7327(4) 0.32959(19) 0.0965(2) 0.0486(12) Uani 1 1 d . . . . .
C9A C 0.6761(4) 0.36736(18) 0.0666(2) 0.0487(12) Uani 1 1 d . . . . .
C10A C 0.6414(4) 0.36201(19) 0.0102(2) 0.0494(12) Uani 1 1 d . . . . .
H10A H 0.605491 0.388449 -0.008673 0.059 Uiso 1 1 calc R U . . .
C11A C 0.6644(5) 0.4127(2) 0.1515(2) 0.0550(13) Uani 1 1 d . . . . .
H11C H 0.606750 0.392721 0.166472 0.066 Uiso 1 1 calc R U . . .
H11D H 0.658360 0.446629 0.165468 0.066 Uiso 1 1 calc R U . . .
C12A C 0.7759(4) 0.39144(19) 0.1701(2) 0.0477(12) Uani 1 1 d . . . . .
H12A H 0.834416 0.410109 0.153026 0.057 Uiso 1 1 calc R U . . .
C13A C 0.8012(5) 0.3871(2) 0.2340(2) 0.0530(13) Uani 1 1 d . . . . .
H13A H 0.735915 0.396564 0.253494 0.064 Uiso 1 1 calc R U . . .
C14A C 0.8048(5) 0.3081(2) 0.1958(3) 0.0611(15) Uani 1 1 d . . . . .
C15A C 0.8985(5) 0.4190(2) 0.2549(2) 0.0587(14) Uani 1 1 d . . . . .
H15A H 0.965140 0.405107 0.241101 0.070 Uiso 1 1 calc R U . . .
H15B H 0.888850 0.452391 0.239352 0.070 Uiso 1 1 calc R U . . .
C16A C 0.9196(5) 0.4657(2) 0.3439(2) 0.0573(14) Uani 1 1 d . . . . .
C17A C 0.9336(6) 0.4636(3) 0.4065(3) 0.0754(18) Uani 1 1 d . . . . .
H17A H 1.010681 0.461142 0.418270 0.113 Uiso 1 1 calc R U . . .
H17B H 0.895467 0.434957 0.419689 0.113 Uiso 1 1 calc R U . . .
H17C H 0.903765 0.493439 0.422004 0.113 Uiso 1 1 calc R U . . .
S1C S 0.50687(15) 0.44259(7) 0.27792(7) 0.0756(5) Uani 1 1 d . . . . .
F1C F 0.7161(4) 0.36211(13) 0.45920(19) 0.0895(12) Uani 1 1 d . . . . .
O1C O 0.6676(3) 0.53714(13) 0.57401(15) 0.0555(9) Uani 1 1 d . . . . .
O2C O 0.8135(7) 0.3770(2) 0.6577(3) 0.152(4) Uani 1 1 d . . . . .
O3C O 0.8139(6) 0.4409(2) 0.7167(2) 0.114(2) Uani 1 1 d . . . . .
O4C O 0.9510(6) 0.5734(2) 0.8379(3) 0.109(2) Uani 1 1 d D . . . .
N1C N 0.6243(4) 0.44233(17) 0.40118(19) 0.0521(10) Uani 1 1 d . . . . .
N2C N 0.7825(4) 0.45802(18) 0.6282(2) 0.0632(13) Uani 1 1 d . . . . .
N3C N 0.9132(5) 0.4975(2) 0.8023(2) 0.0666(13) Uani 1 1 d . . . . .
H3C H 0.904074 0.466166 0.808718 0.080 Uiso 1 1 calc R U . . .
C1C C 0.6122(5) 0.4838(2) 0.3084(3) 0.0638(15) Uani 1 1 d . . . . .
H1CA H 0.683891 0.470701 0.300541 0.077 Uiso 1 1 calc R U . . .
H1CB H 0.603964 0.516300 0.290496 0.077 Uiso 1 1 calc R U . . .
C2C C 0.6087(5) 0.4904(2) 0.3714(2) 0.0586(14) Uani 1 1 d . . . . .
H2CA H 0.666213 0.513505 0.384896 0.070 Uiso 1 1 calc R U . . .
H2CB H 0.538197 0.504646 0.379584 0.070 Uiso 1 1 calc R U . . .
C3C C 0.5347(5) 0.4064(2) 0.3869(3) 0.0661(16) Uani 1 1 d . . . . .
H3CA H 0.464557 0.421545 0.394166 0.079 Uiso 1 1 calc R U . . .
H3CB H 0.544822 0.377089 0.410709 0.079 Uiso 1 1 calc R U . . .
C4C C 0.5330(6) 0.3909(3) 0.3255(3) 0.0754(19) Uani 1 1 d . . . . .
H4CA H 0.476330 0.365719 0.318047 0.090 Uiso 1 1 calc R U . . .
H4CB H 0.603453 0.375920 0.318484 0.090 Uiso 1 1 calc R U . . .
C5C C 0.6543(4) 0.4461(2) 0.4587(2) 0.0510(12) Uani 1 1 d . . . . .
C6C C 0.7040(5) 0.4056(2) 0.4877(3) 0.0602(15) Uani 1 1 d . . . . .
C7C C 0.7442(5) 0.4074(2) 0.5421(3) 0.0643(16) Uani 1 1 d . . . . .
H7C H 0.775716 0.379029 0.559176 0.077 Uiso 1 1 calc R U . . .
C8C C 0.7387(4) 0.4517(2) 0.5725(2) 0.0532(13) Uani 1 1 d . . . . .
C9C C 0.6835(4) 0.49287(18) 0.5464(2) 0.0480(12) Uani 1 1 d . . . . .
C10C C 0.6452(4) 0.48958(19) 0.4909(2) 0.0483(12) Uani 1 1 d . . . . .
H10C H 0.611581 0.517498 0.473810 0.058 Uiso 1 1 calc R U . . .
C11C C 0.6772(5) 0.5339(2) 0.6343(2) 0.0556(13) Uani 1 1 d . . . . .
H11E H 0.615005 0.515516 0.647290 0.067 Uiso 1 1 calc R U . . .
H11F H 0.676949 0.567169 0.650525 0.067 Uiso 1 1 calc R U . . .
C12C C 0.7831(5) 0.5076(2) 0.6530(2) 0.0558(14) Uani 1 1 d . . . . .
H12C H 0.846240 0.526691 0.641079 0.067 Uiso 1 1 calc R U . . .
C13C C 0.8002(5) 0.4952(3) 0.7160(3) 0.0702(18) Uani 1 1 d . . . . .
H13C H 0.734912 0.504708 0.735404 0.084 Uiso 1 1 calc R U . . .
C14C C 0.8024(7) 0.4209(3) 0.6663(3) 0.094(3) Uani 1 1 d . . . . .
C15C C 0.9004(5) 0.5166(2) 0.7450(2) 0.0617(15) Uani 1 1 d . . . . .
H15C H 0.964384 0.507595 0.724973 0.074 Uiso 1 1 calc R U . . .
H15D H 0.894882 0.552754 0.745578 0.074 Uiso 1 1 calc R U . . .
C16C C 0.9388(6) 0.5284(3) 0.8446(3) 0.0757(19) Uani 1 1 d . . . . .
C17C C 0.9515(7) 0.5018(4) 0.9024(3) 0.099(3) Uani 1 1 d . . . . .
H17D H 0.883108 0.503637 0.920175 0.148 Uiso 1 1 calc R U . . .
H17E H 1.008639 0.517762 0.925836 0.148 Uiso 1 1 calc R U . . .
H17F H 0.970530 0.467324 0.897045 0.148 Uiso 1 1 calc R U . . .
S1B S 0.53514(19) 0.55931(9) 0.77896(8) 0.0860(6) Uani 1 1 d . . . . .
F1B F 0.7271(4) 0.48325(12) 0.96982(18) 0.0794(11) Uani 1 1 d . . . . .
O1B O 0.6708(3) 0.66386(13) 1.07222(15) 0.0543(9) Uani 1 1 d . . . . .
O2B O 0.7774(8) 0.5079(2) 1.1713(3) 0.169(4) Uani 1 1 d . . . . .
O3B O 0.7837(6) 0.5764(2) 1.2256(2) 0.124(3) Uani 1 1 d . . . . .
O4B O 0.9541(5) 0.7007(2) 1.3404(2) 0.0876(15) Uani 1 1 d . . . . .
N1B N 0.6435(4) 0.56245(17) 0.90435(19) 0.0544(11) Uani 1 1 d . . . . .
N2B N 0.7810(4) 0.58679(18) 1.1345(2) 0.0557(11) Uani 1 1 d . . . . .
N3B N 0.9116(4) 0.62557(19) 1.3036(2) 0.0613(12) Uani 1 1 d . . . . .
H3B H 0.900237 0.594346 1.309637 0.074 Uiso 1 1 calc R U . . .
C1B C 0.6401(6) 0.6003(3) 0.8097(3) 0.0768(18) Uani 1 1 d . . . . .
H1BA H 0.711904 0.585901 0.804391 0.092 Uiso 1 1 calc R U . . .
H1BB H 0.635573 0.632076 0.790117 0.092 Uiso 1 1 calc R U . . .
C2B C 0.6306(6) 0.6095(2) 0.8723(2) 0.0669(16) Uani 1 1 d . . . . .
H2BA H 0.687016 0.633012 0.885993 0.080 Uiso 1 1 calc R U . . .
H2BB H 0.559159 0.624032 0.877998 0.080 Uiso 1 1 calc R U . . .
C3B C 0.5541(6) 0.5261(2) 0.8894(3) 0.0669(16) Uani 1 1 d . . . . .
H3BA H 0.483113 0.541559 0.894137 0.080 Uiso 1 1 calc R U . . .
H3BB H 0.561576 0.497485 0.914484 0.080 Uiso 1 1 calc R U . . .
C4B C 0.5588(6) 0.5087(3) 0.8287(3) 0.0748(18) Uani 1 1 d . . . . .
H4BA H 0.503601 0.482939 0.820813 0.090 Uiso 1 1 calc R U . . .
H4BB H 0.630640 0.494044 0.824008 0.090 Uiso 1 1 calc R U . . .
C5B C 0.6686(5) 0.5680(2) 0.9625(2) 0.0521(12) Uani 1 1 d . . . . .
C6B C 0.7137(5) 0.52871(19) 0.9949(3) 0.0555(13) Uani 1 1 d . . . . .
C7B C 0.7502(5) 0.5325(2) 1.0506(3) 0.0586(14) Uani 1 1 d . . . . .
H7B H 0.780945 0.505084 1.069902 0.070 Uiso 1 1 calc R U . . .
C8B C 0.7403(4) 0.57858(19) 1.0778(2) 0.0494(12) Uani 1 1 d . . . . .
C9B C 0.6896(4) 0.61812(19) 1.0479(2) 0.0491(12) Uani 1 1 d . . . . .
C10B C 0.6568(5) 0.61290(19) 0.9914(2) 0.0481(12) Uani 1 1 d . . . . .
H10B H 0.625746 0.640238 0.972031 0.058 Uiso 1 1 calc R U . . .
C11B C 0.6776(5) 0.6635(2) 1.1324(2) 0.0543(13) Uani 1 1 d . . . . .
H11G H 0.614070 0.646152 1.145501 0.065 Uiso 1 1 calc R U . . .
H11H H 0.676582 0.697582 1.146339 0.065 Uiso 1 1 calc R U . . .
C12B C 0.7818(5) 0.6379(2) 1.1553(2) 0.0525(13) Uani 1 1 d . . . . .
H12B H 0.846492 0.655761 1.143263 0.063 Uiso 1 1 calc R U . . .
C13B C 0.7927(5) 0.6296(3) 1.2186(2) 0.0641(16) Uani 1 1 d . . . . .
H13B H 0.732582 0.646614 1.236233 0.077 Uiso 1 1 calc R U . . .
C14B C 0.7800(8) 0.5523(3) 1.1759(3) 0.103(3) Uani 1 1 d . . . . .
C15B C 0.9001(5) 0.6444(2) 1.2468(2) 0.0542(13) Uani 1 1 d . . . . .
H15E H 0.959289 0.631305 1.225748 0.065 Uiso 1 1 calc R U . . .
H15F H 0.905909 0.680543 1.247306 0.065 Uiso 1 1 calc R U . . .
C16B C 0.9392(5) 0.6553(3) 1.3467(3) 0.0676(16) Uani 1 1 d . . . . .
C17B C 0.9513(7) 0.6300(4) 1.4034(3) 0.096(3) Uani 1 1 d . . . . .
H17G H 0.884439 0.612443 1.409895 0.144 Uiso 1 1 calc R U . . .
H17H H 0.965765 0.654617 1.432319 0.144 Uiso 1 1 calc R U . . .
H17I H 1.011535 0.606653 1.404127 0.144 Uiso 1 1 calc R U . . .
S1D S 0.54254(15) 0.68383(7) 0.29333(8) 0.0708(4) Uani 1 1 d . . . . .
F1D F 0.7460(3) 0.60842(10) 0.48141(13) 0.0594(8) Uani 1 1 d . . . . .
O1D O 0.6841(3) 0.78717(12) 0.58652(16) 0.0536(9) Uani 1 1 d . . . . .
O2D O 0.7933(5) 0.62987(16) 0.68717(18) 0.0780(14) Uani 1 1 d . . . . .
O3D O 0.8135(4) 0.69835(15) 0.74101(16) 0.0707(12) Uani 1 1 d . . . . .
O4D O 0.9489(4) 0.84748(17) 0.84257(18) 0.0735(12) Uani 1 1 d . . . . .
N1D N 0.6564(4) 0.68690(15) 0.41753(17) 0.0448(9) Uani 1 1 d . . . . .
N2D N 0.7912(3) 0.70929(15) 0.64849(17) 0.0436(9) Uani 1 1 d . . . . .
N3D N 0.9181(4) 0.76704(18) 0.8209(2) 0.0571(11) Uani 1 1 d . . . . .
H3D H 0.909092 0.737287 0.833549 0.069 Uiso 1 1 calc R U . . .
C1D C 0.6465(5) 0.7256(2) 0.3232(2) 0.0633(15) Uani 1 1 d . . . . .
H1DA H 0.718646 0.712213 0.316655 0.076 Uiso 1 1 calc R U . . .
H1DB H 0.639114 0.757626 0.304084 0.076 Uiso 1 1 calc R U . . .
C2D C 0.6394(5) 0.7337(2) 0.3860(2) 0.0549(13) Uani 1 1 d . . . . .
H2DA H 0.694770 0.757866 0.399399 0.066 Uiso 1 1 calc R U . . .
H2DB H 0.567455 0.747308 0.392754 0.066 Uiso 1 1 calc R U . . .
C3D C 0.5690(5) 0.6502(2) 0.4029(2) 0.0545(13) Uani 1 1 d . . . . .
H3DA H 0.497702 0.665003 0.408444 0.065 Uiso 1 1 calc R U . . .
H3DB H 0.578452 0.621505 0.427788 0.065 Uiso 1 1 calc R U . . .
C4D C 0.5715(6) 0.6328(2) 0.3416(2) 0.0644(15) Uani 1 1 d . . . . .
H4DA H 0.517152 0.606555 0.334242 0.077 Uiso 1 1 calc R U . . .
H4DB H 0.643590 0.618984 0.335733 0.077 Uiso 1 1 calc R U . . .
C5D C 0.6832(4) 0.69267(18) 0.47623(19) 0.0425(11) Uani 1 1 d . . . . .
C6D C 0.7301(4) 0.65283(17) 0.5077(2) 0.0445(11) Uani 1 1 d . . . . .
C7D C 0.7652(4) 0.65625(18) 0.5640(2) 0.0452(11) Uani 1 1 d . . . . .
H7D H 0.796966 0.628845 0.582992 0.054 Uiso 1 1 calc R U . . .
C8D C 0.7523(4) 0.70135(17) 0.5919(2) 0.0413(10) Uani 1 1 d . . . . .
C9D C 0.7027(4) 0.74128(17) 0.5622(2) 0.0421(10) Uani 1 1 d . . . . .
C10D C 0.6696(4) 0.73692(18) 0.5057(2) 0.0450(11) Uani 1 1 d . . . . .
H10D H 0.637470 0.764295 0.486873 0.054 Uiso 1 1 calc R U . . .
C11D C 0.6921(5) 0.78704(19) 0.6469(2) 0.0504(12) Uani 1 1 d . . . . .
H11I H 0.628212 0.770382 0.660436 0.060 Uiso 1 1 calc R U . . .
H11J H 0.693183 0.821181 0.660691 0.060 Uiso 1 1 calc R U . . .
C12D C 0.7955(4) 0.76047(19) 0.6690(2) 0.0469(11) Uani 1 1 d . . . . .
H12D H 0.860822 0.777546 0.656443 0.056 Uiso 1 1 calc R U . . .
C13D C 0.8070(5) 0.7526(2) 0.7330(2) 0.0515(12) Uani 1 1 d . . . . .
H13D H 0.741902 0.765798 0.750020 0.062 Uiso 1 1 calc R U . . .
C14D C 0.7976(5) 0.6746(2) 0.6909(2) 0.0538(13) Uani 1 1 d . . . . .
C15D C 0.9092(5) 0.77588(19) 0.7602(2) 0.0518(12) Uani 1 1 d . . . . .
H15G H 0.973291 0.762003 0.743793 0.062 Uiso 1 1 calc R U . . .
H15H H 0.907884 0.811593 0.753076 0.062 Uiso 1 1 calc R U . . .
C16D C 0.9403(5) 0.8048(2) 0.8575(2) 0.0550(14) Uani 1 1 d . . . . .
C17D C 0.9525(6) 0.7901(3) 0.9190(3) 0.0767(19) Uani 1 1 d . . . . .
H17J H 1.023985 0.799986 0.934879 0.115 Uiso 1 1 calc R U . . .
H17K H 0.944578 0.754521 0.922250 0.115 Uiso 1 1 calc R U . . .
H17L H 0.896517 0.806467 0.938771 0.115 Uiso 1 1 calc R U . . .
S1E S 0.52380(16) 0.18463(8) 0.30777(8) 0.0795(5) Uani 1 1 d . . . . .
F1E F 0.7369(3) 0.11386(11) 0.49520(14) 0.0672(9) Uani 1 1 d . . . . .
O1E O 0.6528(3) 0.28951(13) 0.60126(15) 0.0568(9) Uani 1 1 d . . . . .
O2E O 0.8168(4) 0.13850(15) 0.70133(19) 0.0777(14) Uani 1 1 d . . . . .
O3E O 0.8300(4) 0.20982(15) 0.75143(17) 0.0649(11) Uani 1 1 d . . . . .
O4E O 0.9176(5) 0.38141(17) 0.8290(2) 0.0789(13) Uani 1 1 d . . . . .
N1E N 0.6346(4) 0.18999(17) 0.43185(18) 0.0513(10) Uani 1 1 d . . . . .
N2E N 0.7763(4) 0.21587(14) 0.66135(17) 0.0436(9) Uani 1 1 d . . . . .
N3E N 0.9171(4) 0.29758(19) 0.8245(2) 0.0599(12) Uani 1 1 d D . . . .
H3E H 0.921904 0.270193 0.843493 0.072 Uiso 1 1 calc DR U . . .
C1E C 0.6212(6) 0.2294(3) 0.3383(2) 0.0669(16) Uani 1 1 d . . . . .
H1EA H 0.695276 0.218326 0.331778 0.080 Uiso 1 1 calc R U . . .
H1EB H 0.609173 0.261249 0.319418 0.080 Uiso 1 1 calc R U . . .
C2E C 0.6133(5) 0.2369(2) 0.4013(2) 0.0593(14) Uani 1 1 d . . . . .
H2EA H 0.666444 0.261871 0.414938 0.071 Uiso 1 1 calc R U . . .
H2EB H 0.540143 0.248944 0.408134 0.071 Uiso 1 1 calc R U . . .
C3E C 0.5532(5) 0.1509(3) 0.4175(3) 0.0658(15) Uani 1 1 d . . . . .
H3EA H 0.479912 0.163300 0.423354 0.079 Uiso 1 1 calc R U . . .
H3EB H 0.567496 0.122290 0.442031 0.079 Uiso 1 1 calc R U . . .
C4E C 0.5579(6) 0.1347(3) 0.3568(3) 0.0722(18) Uani 1 1 d . . . . .
H4EA H 0.506913 0.107220 0.349266 0.087 Uiso 1 1 calc R U . . .
H4EB H 0.631586 0.122683 0.351126 0.087 Uiso 1 1 calc R U . . .
C5E C 0.6624(4) 0.19592(19) 0.4908(2) 0.0458(11) Uani 1 1 d . . . . .
C6E C 0.7155(4) 0.15722(18) 0.5222(2) 0.0474(11) Uani 1 1 d . . . . .
C7E C 0.7504(4) 0.16132(18) 0.5777(2) 0.0444(11) Uani 1 1 d . . . . .
H7E H 0.784661 0.134486 0.596645 0.053 Uiso 1 1 calc R U . . .
C8E C 0.7341(4) 0.20615(17) 0.6057(2) 0.0420(11) Uani 1 1 d . . . . .
C9E C 0.6778(4) 0.24443(17) 0.5768(2) 0.0446(11) Uani 1 1 d . . . . .
C10E C 0.6433(4) 0.2397(2) 0.5203(2) 0.0488(12) Uani 1 1 d . . . . .
H10E H 0.606872 0.266188 0.501764 0.059 Uiso 1 1 calc R U . . .
C11E C 0.6673(4) 0.2899(2) 0.6621(2) 0.0521(12) Uani 1 1 d . . . . .
H11K H 0.609424 0.270507 0.677738 0.062 Uiso 1 1 calc R U . . .
H11L H 0.663337 0.323915 0.675910 0.062 Uiso 1 1 calc R U . . .
C12E C 0.7789(4) 0.26752(18) 0.6798(2) 0.0442(11) Uani 1 1 d . . . . .
H12E H 0.837779 0.285864 0.662591 0.053 Uiso 1 1 calc R U . . .
C13E C 0.8047(4) 0.26256(19) 0.7431(2) 0.0476(12) Uani 1 1 d . . . . .
H13E H 0.739891 0.271698 0.763143 0.057 Uiso 1 1 calc R U . . .
C14E C 0.8074(5) 0.1838(2) 0.7041(2) 0.0586(14) Uani 1 1 d . . . . .
C15E C 0.9029(5) 0.2943(2) 0.7635(2) 0.0546(13) Uani 1 1 d . . . . .
H15I H 0.969162 0.280225 0.749461 0.066 Uiso 1 1 calc R U . . .
H15J H 0.893462 0.327742 0.748070 0.066 Uiso 1 1 calc R U . . .
C16E C 0.9230(4) 0.3408(2) 0.8528(2) 0.0550(14) Uani 1 1 d . . . . .
C17E C 0.9373(6) 0.3364(3) 0.9156(3) 0.0747(18) Uani 1 1 d . . . . .
H17M H 1.011840 0.344809 0.928175 0.112 Uiso 1 1 calc R U . . .
H17N H 0.921918 0.302685 0.926519 0.112 Uiso 1 1 calc R U . . .
H17O H 0.887404 0.358839 0.932327 0.112 Uiso 1 1 calc R U . . .
S1F S 0.46337(14) 0.43173(8) 0.68495(7) 0.0761(5) Uani 1 1 d . . . . .
F1F F 0.2452(3) 0.36378(10) 0.49870(12) 0.0568(7) Uani 1 1 d . . . . .
O1F O 0.3156(3) 0.54172(12) 0.39412(14) 0.0510(9) Uani 1 1 d . . . . .
O2F O 0.2076(4) 0.38594(14) 0.29305(16) 0.0712(13) Uani 1 1 d . . . . .
O3F O 0.1861(4) 0.45492(14) 0.23967(14) 0.0594(10) Uani 1 1 d . . . . .
O4F O 0.0736(4) 0.60993(16) 0.14412(17) 0.0727(12) Uani 1 1 d . . . . .
N1F N 0.3449(3) 0.44016(16) 0.56179(16) 0.0469(9) Uani 1 1 d . . . . .
N2F N 0.2042(3) 0.46530(14) 0.33204(16) 0.0402(9) Uani 1 1 d . . . . .
N3F N 0.0817(4) 0.52787(17) 0.15934(18) 0.0539(11) Uani 1 1 d . . . . .
H3F H 0.082965 0.498528 0.144607 0.065 Uiso 1 1 calc R U . . .
C1F C 0.3635(5) 0.4765(3) 0.6573(2) 0.0655(16) Uani 1 1 d . . . . .
H1FA H 0.290345 0.464839 0.664739 0.079 Uiso 1 1 calc R U . . .
H1FB H 0.375930 0.507961 0.677095 0.079 Uiso 1 1 calc R U . . .
C2F C 0.3672(5) 0.4857(2) 0.5944(2) 0.0527(13) Uani 1 1 d . . . . .
H2FA H 0.312902 0.510936 0.582599 0.063 Uiso 1 1 calc R U . . .
H2FB H 0.439395 0.498457 0.586812 0.063 Uiso 1 1 calc R U . . .
C3F C 0.4295(5) 0.4012(2) 0.5747(2) 0.0594(14) Uani 1 1 d . . . . .
H3FA H 0.501996 0.414757 0.569102 0.071 Uiso 1 1 calc R U . . .
H3FB H 0.416582 0.373256 0.549102 0.071 Uiso 1 1 calc R U . . .
C4F C 0.4265(6) 0.3830(3) 0.6351(3) 0.0702(17) Uani 1 1 d . . . . .
H4FA H 0.477233 0.355183 0.641231 0.084 Uiso 1 1 calc R U . . .
H4FB H 0.352881 0.371026 0.641110 0.084 Uiso 1 1 calc R U . . .
C5F C 0.3153(4) 0.44653(18) 0.50386(18) 0.0403(10) Uani 1 1 d . . . . .
C6F C 0.2639(4) 0.40780(17) 0.4722(2) 0.0448(11) Uani 1 1 d . . . . .
C7F C 0.2279(4) 0.41184(17) 0.41661(19) 0.0409(10) Uani 1 1 d . . . . .
H7F H 0.194006 0.384882 0.397731 0.049 Uiso 1 1 calc R U . . .
C8F C 0.2428(4) 0.45695(16) 0.38858(18) 0.0379(10) Uani 1 1 d . . . . .
C9F C 0.2953(4) 0.49635(17) 0.41844(19) 0.0394(10) Uani 1 1 d . . . . .
C10F C 0.3304(4) 0.49139(18) 0.4747(2) 0.0437(11) Uani 1 1 d . . . . .
H10F H 0.364749 0.518248 0.493540 0.052 Uiso 1 1 calc R U . . .
C11F C 0.3074(4) 0.54200(17) 0.33381(19) 0.0453(11) Uani 1 1 d . . . . .
H11M H 0.370556 0.524870 0.320116 0.054 Uiso 1 1 calc R U . . .
H11N H 0.307916 0.576238 0.320354 0.054 Uiso 1 1 calc R U . . .
C12F C 0.2025(4) 0.51646(17) 0.31125(19) 0.0404(10) Uani 1 1 d . . . . .
H12F H 0.137950 0.534263 0.323545 0.049 Uiso 1 1 calc R U . . .
C13F C 0.1918(4) 0.50899(18) 0.24773(19) 0.0431(11) Uani 1 1 d . . . . .
H13F H 0.257492 0.522195 0.231228 0.052 Uiso 1 1 calc R U . . .
C14F C 0.2011(5) 0.4309(2) 0.2896(2) 0.0512(13) Uani 1 1 d . . . . .
C15F C 0.0909(4) 0.53282(19) 0.2202(2) 0.0480(11) Uani 1 1 d . . . . .
H15K H 0.026431 0.517872 0.235141 0.058 Uiso 1 1 calc R U . . .
H15L H 0.091246 0.568083 0.229761 0.058 Uiso 1 1 calc R U . . .
C16F C 0.0713(4) 0.5680(2) 0.1255(2) 0.0502(12) Uani 1 1 d . . . . .
C17F C 0.0565(5) 0.5568(3) 0.0632(2) 0.0644(15) Uani 1 1 d . . . . .
H17P H -0.018364 0.563689 0.049743 0.097 Uiso 1 1 calc R U . . .
H17Q H 0.072706 0.522192 0.056918 0.097 Uiso 1 1 calc R U . . .
H17R H 0.105604 0.577358 0.043387 0.097 Uiso 1 1 calc R U . . .
S1H S 1.46406(15) 0.56258(8) 1.18619(7) 0.0809(5) Uani 1 1 d . . . . .
F1H F 1.2561(3) 0.48912(11) 0.99961(13) 0.0651(9) Uani 1 1 d . . . . .
O1H O 1.3325(4) 0.66497(13) 0.89143(15) 0.0580(10) Uani 1 1 d . . . . .
O2H O 1.2117(6) 0.50903(16) 0.7916(2) 0.0969(19) Uani 1 1 d . . . . .
O3H O 1.1909(4) 0.57847(15) 0.73892(17) 0.0764(14) Uani 1 1 d . . . . .
O4H O 1.0810(5) 0.73585(18) 0.6530(2) 0.0817(14) Uani 1 1 d . . . . .
N1H N 1.3529(4) 0.56695(17) 1.06169(17) 0.0496(10) Uani 1 1 d . . . . .
N2H N 1.2208(4) 0.58804(15) 0.83100(17) 0.0463(10) Uani 1 1 d . . . . .
N3H N 1.0787(4) 0.65336(19) 0.6618(2) 0.0609(12) Uani 1 1 d . . . . .
H3H H 1.074234 0.624748 0.645279 0.073 Uiso 1 1 calc R U . . .
C1H C 1.3656(6) 0.6065(3) 1.1555(2) 0.0661(16) Uani 1 1 d . . . . .
H1HA H 1.291953 0.595162 1.162537 0.079 Uiso 1 1 calc R U . . .
H1HB H 1.377153 0.638548 1.174098 0.079 Uiso 1 1 calc R U . . .
C2H C 1.3718(5) 0.6137(2) 1.0928(2) 0.0575(14) Uani 1 1 d . . . . .
H2HA H 1.316954 0.638139 1.079378 0.069 Uiso 1 1 calc R U . . .
H2HB H 1.443906 0.626777 1.085598 0.069 Uiso 1 1 calc R U . . .
C3H C 1.4361(5) 0.5287(3) 1.0765(2) 0.0647(16) Uani 1 1 d . . . . .
H3HA H 1.508944 0.541962 1.071091 0.078 Uiso 1 1 calc R U . . .
H3HB H 1.423954 0.500020 1.051879 0.078 Uiso 1 1 calc R U . . .
C4H C 1.4306(6) 0.5123(3) 1.1378(3) 0.0724(18) Uani 1 1 d . . . . .
H4HA H 1.481680 0.484862 1.145649 0.087 Uiso 1 1 calc R U . . .
H4HB H 1.356843 0.500241 1.143364 0.087 Uiso 1 1 calc R U . . .
C5H C 1.3269(4) 0.57176(18) 1.0033(2) 0.0437(11) Uani 1 1 d . . . . .
C6H C 1.2778(5) 0.53245(18) 0.9721(2) 0.0484(12) Uani 1 1 d . . . . .
C7H C 1.2438(4) 0.53536(18) 0.9160(2) 0.0471(11) Uani 1 1 d . . . . .
H7H H 1.211176 0.507960 0.897449 0.057 Uiso 1 1 calc R U . . .
C8H C 1.2591(4) 0.58039(18) 0.8870(2) 0.0421(10) Uani 1 1 d . . . . .
C9H C 1.3110(4) 0.61945(18) 0.9166(2) 0.0465(11) Uani 1 1 d . . . . .
C10H C 1.3436(4) 0.6159(2) 0.9731(2) 0.0496(12) Uani 1 1 d . . . . .
H10H H 1.377191 0.643139 0.991585 0.059 Uiso 1 1 calc R U . . .
C11H C 1.3205(5) 0.66507(19) 0.8309(2) 0.0532(13) Uani 1 1 d . . . . .
H11O H 1.382221 0.647657 0.816135 0.064 Uiso 1 1 calc R U . . .
H11P H 1.320345 0.699225 0.817200 0.064 Uiso 1 1 calc R U . . .
C12H C 1.2138(5) 0.63959(18) 0.8110(2) 0.0487(12) Uani 1 1 d . . . . .
H12H H 1.150655 0.656720 0.825772 0.058 Uiso 1 1 calc R U . . .
C13H C 1.1957(5) 0.6323(2) 0.7472(2) 0.0506(12) Uani 1 1 d . . . . .
H13H H 1.257907 0.646290 0.728468 0.061 Uiso 1 1 calc R U . . .
C14H C 1.2079(6) 0.5545(2) 0.7887(2) 0.0646(16) Uani 1 1 d . . . . .
C15H C 1.0897(5) 0.6551(2) 0.7235(2) 0.0591(14) Uani 1 1 d . . . . .
H15M H 1.028280 0.637340 0.738115 0.071 Uiso 1 1 calc R U . . .
H15N H 1.086331 0.689595 0.735691 0.071 Uiso 1 1 calc R U . . .
C16H C 1.0754(5) 0.6943(2) 0.6308(2) 0.0540(13) Uani 1 1 d . . . . .
C17H C 1.0627(6) 0.6874(2) 0.5684(2) 0.0662(16) Uani 1 1 d . . . . .
H17S H 0.987625 0.693828 0.555119 0.099 Uiso 1 1 calc R U . . .
H17T H 1.081850 0.653662 0.559202 0.099 Uiso 1 1 calc R U . . .
H17U H 1.110630 0.710200 0.550798 0.099 Uiso 1 1 calc R U . . .
O1M O 0.9575(7) 0.3317(2) 0.3769(3) 0.119(2) Uani 1 1 d . . . . .
H1M H 0.894799 0.321915 0.367669 0.178 Uiso 1 1 calc DR U . . .
C1M C 0.9793(9) 0.3255(3) 0.4347(4) 0.111(3) Uani 1 1 d . . . . .
H1MA H 1.034766 0.300220 0.441595 0.166 Uiso 1 1 calc R U . . .
H1MB H 0.913008 0.315497 0.451310 0.166 Uiso 1 1 calc R U . . .
H1MC H 1.005193 0.356509 0.451140 0.166 Uiso 1 1 calc R U . . .
O2M O 0.9567(8) 0.2052(2) 0.8868(3) 0.126(3) Uani 1 1 d D . . . .
C2M C 0.9767(9) 0.1978(3) 0.9431(4) 0.109(3) Uani 1 1 d D . . . .
H2MA H 0.996399 0.229011 0.960986 0.164 Uiso 1 1 calc R U . . .
H2MB H 1.036213 0.174420 0.949548 0.164 Uiso 1 1 calc R U . . .
H2MC H 0.911609 0.184734 0.958378 0.164 Uiso 1 1 calc R U . . .
O3M O 1.0379(8) 0.4334(2) 1.0999(2) 0.132(3) Uani 1 1 d . . . . .
H3M H 1.049723 0.407283 1.117256 0.198 Uiso 1 1 calc R U . . .
C3M C 1.0006(12) 0.4227(3) 1.0451(4) 0.142(5) Uani 1 1 d . . . . .
H3MA H 0.980442 0.453237 1.025718 0.213 Uiso 1 1 calc R U . . .
H3MB H 0.937385 0.401195 1.045110 0.213 Uiso 1 1 calc R U . . .
H3MC H 1.057955 0.406338 1.026353 0.213 Uiso 1 1 calc R U . . .
O4M O 1.0368(7) 0.5612(2) 0.5945(2) 0.114(2) Uani 1 1 d . . . . .
H4M H 1.061160 0.535387 0.609151 0.171 Uiso 1 1 calc R U . . .
C4M C 1.0089(9) 0.5529(3) 0.5384(3) 0.108(3) Uani 1 1 d . . . . .
H4MA H 1.000235 0.584379 0.519188 0.162 Uiso 1 1 calc R U . . .
H4MB H 0.940860 0.534616 0.534313 0.162 Uiso 1 1 calc R U . . .
H4MC H 1.066174 0.533945 0.522556 0.162 Uiso 1 1 calc R U . . .
O5M O 1.0639(8) 0.2917(2) 0.6191(3) 0.127(3) Uani 1 1 d . . . . .
H5M H 1.063299 0.266610 0.638908 0.191 Uiso 1 1 calc R U . . .
C5M C 1.0211(14) 0.2801(4) 0.5646(4) 0.171(7) Uani 1 1 d . . . . .
H5MA H 1.079145 0.267482 0.543175 0.257 Uiso 1 1 calc R U . . .
H5MB H 0.990282 0.309644 0.546839 0.257 Uiso 1 1 calc R U . . .
H5MC H 0.964664 0.255134 0.566351 0.257 Uiso 1 1 calc R U . . .
O6M O 0.9376(9) 0.6661(2) 0.8725(3) 0.148(3) Uani 1 1 d D . . . .
C6M C 0.9703(16) 0.6536(5) 0.9289(5) 0.210(9) Uani 1 1 d . . . . .
H6MA H 1.001030 0.620484 0.930280 0.315 Uiso 1 1 calc R U . . .
H6MB H 0.907398 0.654748 0.951026 0.315 Uiso 1 1 calc R U . . .
H6MC H 1.024828 0.677033 0.943625 0.315 Uiso 1 1 calc R U . . .
H6M H 0.922(8) 0.6493(13) 0.8398(19) 0.14(4) Uiso 1 1 d D . . . .
H2M H 0.929(17) 0.1901(12) 0.856(3) 0.51(18) Uiso 1 1 d D . . . .

loop_
_atom_site_aniso_label
_atom_site_aniso_U_11
_atom_site_aniso_U_22
_atom_site_aniso_U_33
_atom_site_aniso_U_23
_atom_site_aniso_U_13
_atom_site_aniso_U_12
C6G 0.054(3) 0.035(2) 0.038(2) 0.0022(18) 0.007(2) -0.003(2)
S1G 0.0723(10) 0.0961(12) 0.0422(7) 0.0092(7) -0.0125(7) -0.0110(9)
F1G 0.087(2) 0.0409(14) 0.0406(14) 0.0040(11) 0.0074(14) -0.0070(14)
O1G 0.071(2) 0.0335(16) 0.0440(18) 0.0014(14) -0.0088(16) -0.0076(15)
O2G 0.125(4) 0.042(2) 0.047(2) -0.0071(16) -0.020(2) 0.018(2)
O3G 0.106(3) 0.046(2) 0.0373(18) -0.0051(15) -0.0117(19) 0.022(2)
O4G 0.111(4) 0.052(2) 0.051(2) 0.0086(18) -0.007(2) 0.014(2)
N1G 0.050(2) 0.048(2) 0.0322(19) -0.0022(16) -0.0010(17) 0.0014(18)
N2G 0.051(2) 0.036(2) 0.0326(19) -0.0017(15) -0.0014(16) -0.0011(17)
N3G 0.070(3) 0.048(2) 0.043(2) -0.0003(19) -0.004(2) 0.001(2)
C1G 0.067(4) 0.074(4) 0.042(3) -0.011(3) 0.001(2) -0.006(3)
C2G 0.062(3) 0.052(3) 0.039(2) -0.006(2) -0.003(2) -0.004(3)
C3G 0.056(3) 0.057(3) 0.052(3) 0.002(2) -0.001(2) 0.008(3)
C4G 0.071(4) 0.066(4) 0.056(3) 0.015(3) -0.004(3) 0.008(3)
C5G 0.045(3) 0.041(2) 0.029(2) -0.0031(18) 0.0030(18) 0.004(2)
C1 0.067(3) 0.045(3) 0.042(3) -0.009(2) -0.008(2) 0.014(2)
C7G 0.050(3) 0.037(2) 0.037(2) -0.0029(18) 0.003(2) -0.004(2)
C8G 0.040(2) 0.041(2) 0.036(2) -0.0017(19) -0.0005(19) 0.0019(19)
C9G 0.045(3) 0.037(2) 0.036(2) 0.0015(18) 0.0030(19) 0.0015(19)
C10G 0.048(3) 0.038(2) 0.039(2) -0.0026(19) -0.003(2) 0.000(2)
C11G 0.055(3) 0.046(3) 0.041(2) 0.010(2) -0.003(2) -0.002(2)
C12G 0.051(3) 0.039(2) 0.038(2) 0.0032(19) 0.001(2) 0.004(2)
C13G 0.049(3) 0.049(3) 0.042(3) 0.001(2) 0.002(2) 0.005(2)
C14G 0.059(3) 0.041(3) 0.041(3) 0.007(2) -0.004(2) 0.003(2)
C15G 0.048(3) 0.064(4) 0.036(3) 0.006(2) -0.004(2) 0.004(2)
C16G 0.070(4) 0.089(5) 0.048(3) 0.002(3) -0.002(3) 0.008(3)
S1A 0.0697(10) 0.1050(14) 0.0639(10) -0.0312(9) 0.0025(8) -0.0006(9)
F1A 0.110(3) 0.0551(19) 0.083(2) -0.0208(17) 0.008(2) 0.019(2)
O1A 0.069(2) 0.0428(19) 0.057(2) -0.0076(16) -0.0155(18) 0.0106(17)
O2A 0.120(4) 0.047(3) 0.092(4) 0.002(2) -0.023(3) -0.005(2)
O3A 0.094(3) 0.053(2) 0.060(2) 0.0011(18) -0.008(2) -0.012(2)
O4A 0.104(4) 0.054(2) 0.073(3) -0.006(2) 0.007(2) -0.005(2)
N1A 0.050(3) 0.052(3) 0.059(3) -0.014(2) 0.006(2) -0.009(2)
N2A 0.050(2) 0.046(2) 0.056(3) -0.0032(19) -0.005(2) 0.0034(19)
N3A 0.077(3) 0.049(3) 0.056(3) -0.003(2) -0.007(2) -0.008(2)
C1A 0.061(4) 0.079(4) 0.063(4) -0.009(3) 0.003(3) 0.005(3)
C2A 0.063(4) 0.061(3) 0.060(3) -0.009(3) -0.003(3) 0.002(3)
C3A 0.066(4) 0.070(4) 0.068(4) -0.023(3) 0.012(3) -0.017(3)
C4A 0.079(4) 0.070(4) 0.077(4) -0.030(3) 0.021(3) -0.023(3)
C5A 0.044(3) 0.050(3) 0.060(3) -0.008(2) 0.004(2) -0.003(2)
C6A 0.057(3) 0.034(3) 0.076(4) -0.013(2) 0.013(3) 0.004(2)
C7A 0.054(3) 0.046(3) 0.063(3) -0.002(2) 0.004(3) 0.009(2)
C8A 0.041(3) 0.043(3) 0.061(3) -0.004(2) -0.002(2) -0.001(2)
C9A 0.043(3) 0.040(3) 0.062(3) -0.008(2) -0.003(2) 0.003(2)
C10A 0.046(3) 0.041(3) 0.060(3) -0.006(2) -0.002(2) 0.005(2)
C11A 0.059(3) 0.048(3) 0.057(3) -0.009(2) -0.006(2) 0.003(2)
C12A 0.045(3) 0.044(3) 0.053(3) -0.001(2) -0.002(2) -0.002(2)
C13A 0.049(3) 0.059(3) 0.051(3) -0.006(2) 0.003(2) -0.003(2)
C14A 0.066(4) 0.044(3) 0.072(4) 0.007(3) -0.001(3) -0.006(3)
C15A 0.060(3) 0.066(3) 0.049(3) -0.009(3) -0.002(2) -0.009(3)
C16A 0.053(3) 0.069(4) 0.050(3) -0.009(3) 0.001(2) -0.008(3)
C17A 0.079(4) 0.081(4) 0.066(4) -0.012(3) 0.005(3) -0.005(4)
S1C 0.0807(11) 0.0913(12) 0.0552(9) -0.0239(8) 0.0073(7) -0.0122(9)
F1C 0.108(3) 0.0495(19) 0.111(3) -0.020(2) 0.007(2) 0.018(2)
O1C 0.073(2) 0.0426(19) 0.0481(19) 0.0023(15) -0.0127(17) 0.0008(17)
O2C 0.222(8) 0.056(3) 0.160(6) 0.047(4) -0.108(6) -0.039(4)
O3C 0.165(6) 0.087(4) 0.082(4) 0.045(3) -0.048(4) -0.059(4)
O4C 0.152(6) 0.081(4) 0.093(4) -0.025(3) -0.006(4) -0.025(4)
N1C 0.053(2) 0.045(2) 0.059(3) -0.007(2) 0.006(2) -0.003(2)
N2C 0.062(3) 0.051(3) 0.074(3) 0.024(2) -0.013(2) -0.004(2)
N3C 0.086(4) 0.060(3) 0.052(3) -0.005(2) -0.007(2) 0.002(3)
C1C 0.065(4) 0.065(4) 0.062(4) -0.002(3) 0.008(3) -0.005(3)
C2C 0.062(3) 0.057(3) 0.056(3) -0.003(3) 0.001(3) -0.002(3)
C3C 0.065(4) 0.068(4) 0.068(4) -0.017(3) 0.019(3) -0.019(3)
C4C 0.077(4) 0.079(4) 0.073(4) -0.031(3) 0.023(3) -0.030(4)
C5C 0.045(3) 0.044(3) 0.064(3) -0.002(2) 0.008(2) -0.003(2)
C6C 0.058(3) 0.043(3) 0.080(4) -0.006(3) 0.006(3) 0.001(2)
C7C 0.056(3) 0.040(3) 0.097(5) 0.010(3) 0.002(3) 0.009(2)
C8C 0.044(3) 0.047(3) 0.067(3) 0.016(3) -0.005(2) 0.000(2)
C9C 0.046(3) 0.036(2) 0.062(3) 0.002(2) 0.002(2) -0.001(2)
C10C 0.051(3) 0.041(3) 0.052(3) 0.003(2) -0.003(2) 0.004(2)
C11C 0.057(3) 0.058(3) 0.051(3) 0.002(2) -0.005(2) -0.005(3)
C12C 0.049(3) 0.071(4) 0.046(3) 0.016(3) -0.006(2) -0.010(3)
C13C 0.055(4) 0.101(5) 0.054(3) 0.019(3) -0.001(3) -0.011(3)
C14C 0.120(6) 0.067(5) 0.086(5) 0.037(4) -0.059(5) -0.035(4)
C15C 0.070(4) 0.069(4) 0.044(3) -0.002(3) -0.005(3) 0.003(3)
C16C 0.070(4) 0.092(5) 0.063(4) -0.025(4) -0.006(3) -0.003(4)
C17C 0.093(6) 0.149(8) 0.053(4) -0.006(4) -0.006(4) -0.018(5)
S1B 0.0915(13) 0.1062(15) 0.0594(9) -0.0152(10) -0.0007(8) -0.0127(11)
F1B 0.105(3) 0.0468(18) 0.088(3) -0.0128(17) 0.025(2) 0.0116(18)
O1B 0.076(3) 0.0375(18) 0.0480(19) 0.0022(15) -0.0055(17) -0.0010(17)
O2B 0.295(11) 0.066(4) 0.127(5) 0.043(3) -0.118(6) -0.078(5)
O3B 0.185(6) 0.106(4) 0.072(3) 0.038(3) -0.046(4) -0.095(4)
O4B 0.105(4) 0.084(4) 0.071(3) -0.024(3) -0.006(3) -0.004(3)
N1B 0.064(3) 0.048(2) 0.052(2) -0.002(2) 0.013(2) -0.013(2)
N2B 0.055(3) 0.054(3) 0.057(3) 0.012(2) -0.005(2) -0.004(2)
N3B 0.078(3) 0.055(3) 0.049(3) 0.003(2) -0.011(2) -0.003(2)
C1B 0.090(5) 0.088(5) 0.053(3) 0.002(3) 0.010(3) -0.013(4)
C2B 0.082(4) 0.066(4) 0.053(3) 0.001(3) 0.003(3) -0.009(3)
C3B 0.068(4) 0.068(4) 0.067(4) -0.014(3) 0.017(3) -0.015(3)
C4B 0.080(5) 0.074(4) 0.071(4) -0.019(3) 0.009(3) -0.021(3)
C5B 0.053(3) 0.050(3) 0.055(3) -0.001(2) 0.013(2) -0.008(2)
C6B 0.059(3) 0.037(3) 0.074(4) -0.006(2) 0.020(3) 0.005(2)
C7B 0.053(3) 0.044(3) 0.079(4) 0.009(3) 0.008(3) 0.007(2)
C8B 0.045(3) 0.043(3) 0.060(3) 0.009(2) 0.005(2) -0.002(2)
C9B 0.051(3) 0.040(3) 0.056(3) 0.003(2) 0.003(2) -0.001(2)
C10B 0.055(3) 0.039(3) 0.050(3) 0.004(2) 0.002(2) 0.000(2)
C11B 0.063(3) 0.052(3) 0.047(3) -0.001(2) -0.002(2) -0.005(3)
C12B 0.056(3) 0.054(3) 0.047(3) 0.006(2) 0.000(2) -0.011(2)
C13B 0.048(3) 0.092(5) 0.052(3) 0.010(3) 0.000(2) -0.007(3)
C14B 0.141(7) 0.075(5) 0.084(5) 0.033(4) -0.054(5) -0.056(5)
C15B 0.062(3) 0.052(3) 0.047(3) 0.001(2) -0.005(2) -0.002(2)
C16B 0.060(4) 0.085(5) 0.057(4) -0.004(3) 0.001(3) 0.007(3)
C17B 0.084(5) 0.156(8) 0.047(3) 0.009(4) -0.002(3) -0.017(5)
S1D 0.0745(10) 0.0904(11) 0.0455(7) -0.0077(7) -0.0090(7) 0.0054(9)
F1D 0.089(2) 0.0445(16) 0.0453(15) -0.0067(12) 0.0099(15) 0.0078(15)
O1D 0.076(2) 0.0335(17) 0.051(2) -0.0067(14) -0.0002(17) 0.0014(16)
O2D 0.122(4) 0.052(3) 0.057(2) 0.0063(19) -0.013(2) -0.022(2)
O3D 0.112(4) 0.055(2) 0.043(2) 0.0025(17) -0.006(2) -0.030(2)
O4D 0.107(4) 0.060(3) 0.052(2) -0.0082(19) -0.004(2) -0.012(2)
N1D 0.054(2) 0.043(2) 0.0370(19) 0.0008(17) 0.0025(17) -0.0044(18)
N2D 0.050(2) 0.044(2) 0.037(2) -0.0042(16) 0.0020(17) -0.0021(18)
N3D 0.067(3) 0.052(3) 0.051(3) 0.009(2) -0.008(2) 0.000(2)
C1D 0.074(4) 0.071(4) 0.045(3) 0.007(3) 0.005(3) -0.001(3)
C2D 0.070(4) 0.054(3) 0.040(3) 0.005(2) 0.002(2) -0.001(3)
C3D 0.057(3) 0.058(3) 0.047(3) -0.003(2) 0.001(2) -0.007(3)
C4D 0.070(4) 0.065(4) 0.057(3) -0.015(3) 0.001(3) -0.005(3)
C5D 0.046(3) 0.046(3) 0.035(2) 0.003(2) 0.007(2) -0.005(2)
C6D 0.058(3) 0.033(2) 0.044(2) -0.0042(19) 0.011(2) 0.001(2)
C7D 0.052(3) 0.042(3) 0.043(2) 0.001(2) 0.008(2) 0.004(2)
C8D 0.042(3) 0.041(3) 0.041(2) 0.0038(19) 0.004(2) -0.004(2)
C9D 0.047(3) 0.038(2) 0.042(2) -0.0039(19) 0.004(2) -0.006(2)
C10D 0.052(3) 0.039(2) 0.044(3) 0.003(2) 0.002(2) -0.002(2)
C11D 0.059(3) 0.044(3) 0.048(3) -0.011(2) 0.006(2) -0.005(2)
C12D 0.049(3) 0.047(3) 0.044(3) -0.004(2) 0.000(2) -0.010(2)
C13D 0.060(3) 0.051(3) 0.044(3) -0.006(2) 0.003(2) -0.008(2)
C14D 0.065(4) 0.048(3) 0.047(3) 0.005(2) -0.006(2) -0.014(3)
C15D 0.062(3) 0.045(3) 0.048(3) -0.006(2) -0.005(2) -0.004(2)
C16D 0.052(3) 0.070(4) 0.041(3) -0.009(3) -0.005(2) -0.001(3)
C17D 0.082(5) 0.098(5) 0.049(3) 0.003(3) -0.001(3) -0.006(4)
S1E 0.0742(11) 0.1133(14) 0.0498(8) -0.0221(9) -0.0047(7) 0.0087(10)
F1E 0.097(3) 0.0481(17) 0.0569(18) -0.0124(14) 0.0089(17) 0.0099(16)
O1E 0.073(2) 0.0445(19) 0.050(2) -0.0099(15) -0.0141(17) 0.0184(17)
O2E 0.116(4) 0.041(2) 0.071(3) 0.0092(19) -0.027(3) -0.005(2)
O3E 0.090(3) 0.050(2) 0.051(2) 0.0063(17) -0.018(2) -0.009(2)
O4E 0.112(4) 0.053(3) 0.071(3) -0.011(2) 0.003(3) -0.007(2)
N1E 0.052(3) 0.054(2) 0.047(2) -0.007(2) 0.0027(19) -0.003(2)
N2E 0.054(2) 0.036(2) 0.040(2) -0.0021(16) -0.0074(17) 0.0024(17)
N3E 0.072(3) 0.058(3) 0.047(2) -0.003(2) -0.011(2) -0.011(2)
C1E 0.071(4) 0.078(4) 0.050(3) 0.000(3) -0.001(3) 0.010(3)
C2E 0.065(4) 0.066(4) 0.045(3) -0.002(3) -0.007(3) 0.006(3)
C3E 0.063(4) 0.078(4) 0.057(3) -0.015(3) 0.007(3) -0.011(3)
C4E 0.077(4) 0.078(4) 0.062(4) -0.032(3) 0.008(3) -0.016(3)
C5E 0.047(3) 0.049(3) 0.042(2) -0.005(2) 0.005(2) -0.003(2)
C6E 0.055(3) 0.037(2) 0.051(3) -0.007(2) 0.006(2) 0.002(2)
C7E 0.048(3) 0.037(2) 0.048(3) 0.003(2) 0.002(2) 0.003(2)
C8E 0.041(3) 0.039(2) 0.046(3) 0.0011(19) -0.002(2) -0.002(2)
C9E 0.049(3) 0.035(2) 0.049(3) -0.006(2) 0.000(2) 0.004(2)
C10E 0.049(3) 0.050(3) 0.046(3) 0.000(2) -0.007(2) 0.007(2)
C11E 0.057(3) 0.051(3) 0.048(3) -0.009(2) -0.001(2) 0.010(2)
C12E 0.052(3) 0.036(2) 0.044(3) -0.0028(19) -0.002(2) -0.002(2)
C13E 0.051(3) 0.051(3) 0.040(3) 0.001(2) -0.002(2) -0.003(2)
C14E 0.070(4) 0.044(3) 0.060(3) 0.004(2) -0.015(3) -0.009(3)
C15E 0.059(3) 0.061(3) 0.043(3) -0.005(2) -0.002(2) -0.018(3)
C16E 0.045(3) 0.066(4) 0.052(3) -0.019(3) -0.004(2) -0.006(3)
C17E 0.081(4) 0.089(5) 0.053(3) -0.015(3) -0.005(3) -0.004(4)
S1F 0.0709(10) 0.1075(13) 0.0473(8) 0.0207(8) -0.0151(7) -0.0160(9)
F1F 0.087(2) 0.0405(14) 0.0438(15) 0.0074(12) 0.0103(14) -0.0061(14)
O1F 0.077(2) 0.0342(17) 0.0405(17) 0.0020(13) -0.0081(16) -0.0078(16)
O2F 0.123(4) 0.039(2) 0.048(2) -0.0071(16) -0.016(2) 0.014(2)
O3F 0.096(3) 0.0433(19) 0.0366(17) -0.0048(14) -0.0114(18) 0.0144(19)
O4F 0.114(4) 0.052(2) 0.051(2) 0.0063(19) 0.000(2) 0.007(2)
N1F 0.053(2) 0.052(2) 0.035(2) 0.0042(18) -0.0013(17) 0.003(2)
N2F 0.052(2) 0.0332(19) 0.0355(19) -0.0003(16) 0.0012(16) -0.0010(17)
N3F 0.072(3) 0.048(2) 0.040(2) 0.0018(19) -0.008(2) 0.002(2)
C1F 0.072(4) 0.082(4) 0.041(3) -0.002(3) -0.004(3) -0.011(3)
C2F 0.064(3) 0.055(3) 0.038(3) -0.003(2) -0.006(2) -0.004(3)
C3F 0.054(3) 0.069(4) 0.055(3) 0.008(3) -0.001(3) 0.010(3)
C4F 0.076(4) 0.074(4) 0.058(3) 0.026(3) -0.007(3) 0.006(3)
C5F 0.047(3) 0.041(2) 0.033(2) 0.0020(19) 0.0045(19) 0.004(2)
C6F 0.059(3) 0.036(2) 0.041(2) 0.0078(19) 0.013(2) 0.001(2)
C7F 0.049(3) 0.038(2) 0.036(2) -0.0014(18) 0.006(2) -0.006(2)
C8F 0.047(3) 0.035(2) 0.032(2) -0.0026(17) 0.0019(18) 0.0016(19)
C9F 0.046(3) 0.033(2) 0.039(2) 0.0038(18) -0.0003(19) 0.0028(19)
C10F 0.050(3) 0.040(2) 0.040(2) -0.003(2) -0.001(2) -0.001(2)
C11F 0.060(3) 0.036(2) 0.039(2) 0.0048(18) -0.005(2) -0.005(2)
C12F 0.048(3) 0.036(2) 0.037(2) 0.0038(18) -0.0007(19) 0.002(2)
C13F 0.048(3) 0.043(3) 0.038(2) 0.0028(19) 0.003(2) 0.002(2)
C14F 0.065(3) 0.047(3) 0.039(3) -0.006(2) -0.012(2) 0.007(2)
C15F 0.059(3) 0.046(3) 0.038(2) 0.006(2) -0.003(2) 0.006(2)
C16F 0.050(3) 0.057(3) 0.043(3) 0.011(2) -0.003(2) 0.005(2)
C17F 0.070(4) 0.080(4) 0.041(3) 0.008(3) -0.003(2) 0.008(3)
S1H 0.0702(10) 0.1184(15) 0.0520(8) 0.0311(9) -0.0104(7) -0.0166(10)
F1H 0.101(3) 0.0440(16) 0.0523(17) 0.0118(13) 0.0179(16) -0.0089(16)
O1H 0.087(3) 0.0397(18) 0.0446(18) 0.0085(14) -0.0125(18) -0.0129(18)
O2H 0.169(6) 0.045(2) 0.069(3) -0.010(2) -0.047(3) 0.022(3)
O3H 0.126(4) 0.051(2) 0.047(2) -0.0054(17) -0.028(2) 0.028(2)
O4H 0.115(4) 0.063(3) 0.066(3) 0.011(2) -0.001(3) 0.003(3)
N1H 0.053(3) 0.053(2) 0.042(2) 0.0069(19) 0.0022(18) 0.001(2)
N2H 0.057(3) 0.039(2) 0.042(2) 0.0028(17) -0.0023(18) -0.0035(18)
N3H 0.077(3) 0.056(3) 0.047(2) 0.009(2) -0.011(2) 0.013(2)
C1H 0.073(4) 0.079(4) 0.046(3) 0.006(3) -0.001(3) -0.014(3)
C2H 0.069(4) 0.055(3) 0.048(3) 0.007(2) -0.008(3) -0.010(3)
C3H 0.054(3) 0.084(4) 0.057(3) 0.021(3) 0.010(3) 0.017(3)
C4H 0.072(4) 0.083(4) 0.062(4) 0.034(3) 0.003(3) 0.011(3)
C5H 0.048(3) 0.044(3) 0.040(2) 0.006(2) 0.007(2) 0.001(2)
C6H 0.062(3) 0.037(2) 0.047(3) 0.011(2) 0.012(2) -0.002(2)
C7H 0.056(3) 0.038(3) 0.048(3) 0.002(2) 0.010(2) -0.008(2)
C8H 0.046(3) 0.040(2) 0.041(2) 0.0044(19) 0.004(2) 0.001(2)
C9H 0.055(3) 0.038(3) 0.046(3) 0.010(2) 0.001(2) -0.002(2)
C10H 0.052(3) 0.046(3) 0.050(3) 0.002(2) -0.002(2) -0.005(2)
C11H 0.069(3) 0.045(3) 0.045(3) 0.013(2) -0.008(2) -0.006(2)
C12H 0.061(3) 0.039(3) 0.046(3) 0.007(2) 0.000(2) 0.007(2)
C13H 0.053(3) 0.051(3) 0.048(3) 0.002(2) -0.001(2) 0.009(2)
C14H 0.084(4) 0.049(3) 0.057(3) -0.006(3) -0.022(3) 0.015(3)
C15H 0.067(4) 0.061(3) 0.049(3) 0.012(2) -0.005(3) 0.019(3)
C16H 0.054(3) 0.057(3) 0.050(3) 0.005(3) -0.006(2) 0.008(3)
C17H 0.077(4) 0.070(4) 0.051(3) 0.014(3) 0.000(3) 0.005(3)
O1M 0.199(7) 0.069(3) 0.083(4) 0.005(3) -0.016(4) -0.004(4)
C1M 0.155(9) 0.093(6) 0.083(6) -0.006(5) -0.002(6) -0.008(6)
O2M 0.227(8) 0.069(3) 0.077(4) -0.009(3) -0.016(4) -0.006(4)
C2M 0.153(9) 0.084(6) 0.090(6) -0.012(5) 0.006(6) -0.017(6)
O3M 0.265(9) 0.057(3) 0.070(3) -0.002(2) -0.014(4) -0.017(4)
C3M 0.278(16) 0.071(5) 0.073(6) 0.004(4) -0.015(7) -0.013(7)
O4M 0.209(7) 0.061(3) 0.069(3) 0.016(2) -0.016(4) -0.007(4)
C4M 0.171(9) 0.080(5) 0.070(5) 0.012(4) -0.019(5) 0.004(5)
O5M 0.234(8) 0.064(3) 0.081(4) -0.003(3) -0.007(4) -0.006(4)
C5M 0.34(2) 0.090(7) 0.083(7) 0.001(5) -0.013(9) -0.026(9)
O6M 0.288(11) 0.077(4) 0.075(4) -0.004(3) -0.006(5) 0.004(5)
C6M 0.42(3) 0.123(10) 0.083(7) 0.003(7) -0.002(11) 0.066(13)

loop_
_atom_type_symbol
_atom_type_description
_atom_type_scat_dispersion_real
_atom_type_scat_dispersion_imag
_atom_type_scat_source
C C 0.0181 0.0091 'International Tables Vol C Tables 4.2.6.8 and 6.1.1.4'
H H 0.0000 0.0000 'International Tables Vol C Tables 4.2.6.8 and 6.1.1.4'
F F 0.0727 0.0534 'International Tables Vol C Tables 4.2.6.8 and 6.1.1.4'
N N 0.0311 0.0180 'International Tables Vol C Tables 4.2.6.8 and 6.1.1.4'
O O 0.0492 0.0322 'International Tables Vol C Tables 4.2.6.8 and 6.1.1.4'
S S 0.3331 0.5567 'International Tables Vol C Tables 4.2.6.8 and 6.1.1.4'

loop_
_geom_angle_atom_site_label_1
_geom_angle_atom_site_label_2
_geom_angle_atom_site_label_3
_geom_angle
_geom_angle_site_symmetry_1
_geom_angle_site_symmetry_3
_geom_angle_publ_flag
F1G C6G C7G 117.5(4) . . ?
F1G C6G C5G 118.6(4) . . ?
C7G C6G C5G 123.9(4) . . ?
C1G S1G C4G 96.9(3) . . ?
C9G O1G C11G 115.1(3) . . ?
C1 O3G C13G 110.9(4) . . ?
C5G N1G C2G 115.4(4) . . ?
C5G N1G C3G 114.0(4) . . ?
C2G N1G C3G 112.7(4) . . ?
C1 N2G C8G 126.2(4) . . ?
C1 N2G C12G 113.0(4) . . ?
C8G N2G C12G 117.8(4) . . ?
C15G N3G C14G 120.9(4) . . ?
C15G N3G H3G 119.5 . . ?
C14G N3G H3G 119.5 . . ?
C2G C1G S1G 113.2(4) . . ?
C2G C1G H1GA 108.9 . . ?
S1G C1G H1GA 108.9 . . ?
C2G C1G H1GB 108.9 . . ?
S1G C1G H1GB 108.9 . . ?
H1GA C1G H1GB 107.7 . . ?
N1G C2G C1G 111.3(4) . . ?
N1G C2G H2GA 109.4 . . ?
C1G C2G H2GA 109.4 . . ?
N1G C2G H2GB 109.4 . . ?
C1G C2G H2GB 109.4 . . ?
H2GA C2G H2GB 108.0 . . ?
N1G C3G C4G 111.0(5) . . ?
N1G C3G H3GA 109.4 . . ?
C4G C3G H3GA 109.4 . . ?
N1G C3G H3GB 109.4 . . ?
C4G C3G H3GB 109.4 . . ?
H3GA C3G H3GB 108.0 . . ?
C3G C4G S1G 111.6(4) . . ?
C3G C4G H4GA 109.3 . . ?
S1G C4G H4GA 109.3 . . ?
C3G C4G H4GB 109.3 . . ?
S1G C4G H4GB 109.3 . . ?
H4GA C4G H4GB 108.0 . . ?
C6G C5G C10G 116.5(4) . . ?
C6G C5G N1G 119.9(4) . . ?
C10G C5G N1G 123.5(4) . . ?
O2G C1 O3G 122.5(5) . . ?
O2G C1 N2G 128.7(5) . . ?
O3G C1 N2G 108.7(4) . . ?
C6G C7G C8G 118.5(4) . . ?
C6G C7G H7G 120.7 . . ?
C8G C7G H7G 120.7 . . ?
C7G C8G C9G 119.4(4) . . ?
C7G C8G N2G 122.6(4) . . ?
C9G C8G N2G 118.0(4) . . ?
O1G C9G C10G 115.9(4) . . ?
O1G C9G C8G 123.0(4) . . ?
C10G C9G C8G 121.1(4) . . ?
C9G C10G C5G 120.6(4) . . ?
C9G C10G H10G 119.7 . . ?
C5G C10G H10G 119.7 . . ?
O1G C11G C12G 109.7(4) . . ?
O1G C11G H11A 109.7 . . ?
C12G C11G H11A 109.7 . . ?
O1G C11G H11B 109.7 . . ?
C12G C11G H11B 109.7 . . ?
H11A C11G H11B 108.2 . . ?
N2G C12G C11G 108.4(4) . . ?
N2G C12G C13G 101.3(4) . . ?
C11G C12G C13G 114.9(4) . . ?
N2G C12G H12G 110.6 . . ?
C11G C12G H12G 110.6 . . ?
C13G C12G H12G 110.6 . . ?
O3G C13G C14G 109.8(4) . . ?
O3G C13G C12G 105.8(4) . . ?
C14G C13G C12G 112.4(4) . . ?
O3G C13G H13G 109.6 . . ?
C14G C13G H13G 109.6 . . ?
C12G C13G H13G 109.6 . . ?
N3G C14G C13G 112.7(4) . . ?
N3G C14G H14A 109.1 . . ?
C13G C14G H14A 109.1 . . ?
N3G C14G H14B 109.1 . . ?
C13G C14G H14B 109.1 . . ?
H14A C14G H14B 107.8 . . ?
O4G C15G N3G 121.5(5) . . ?
O4G C15G C16G 122.5(5) . . ?
N3G C15G C16G 116.0(5) . . ?
C15G C16G H16A 109.5 . . ?
C15G C16G H16B 109.5 . . ?
H16A C16G H16B 109.5 . . ?
C15G C16G H16C 109.5 . . ?
H16A C16G H16C 109.5 . . ?
H16B C16G H16C 109.5 . . ?
C4A S1A C1A 96.7(3) . . ?
C9A O1A C11A 114.2(4) . . ?
C14A O3A C13A 110.7(4) . . ?
C5A N1A C2A 115.3(4) . . ?
C5A N1A C3A 114.2(5) . . ?
C2A N1A C3A 113.0(5) . . ?
C14A N2A C8A 130.3(5) . . ?
C14A N2A C12A 111.8(4) . . ?
C8A N2A C12A 117.3(4) . . ?
C16A N3A C15A 123.6(5) . . ?
C16A N3A H3A 118.2 . . ?
C15A N3A H3A 118.2 . . ?
C2A C1A S1A 113.3(5) . . ?
C2A C1A H1AA 108.9 . . ?
S1A C1A H1AA 108.9 . . ?
C2A C1A H1AB 108.9 . . ?
S1A C1A H1AB 108.9 . . ?
H1AA C1A H1AB 107.7 . . ?
N1A C2A C1A 111.8(5) . . ?
N1A C2A H2AA 109.3 . . ?
C1A C2A H2AA 109.3 . . ?
N1A C2A H2AB 109.3 . . ?
C1A C2A H2AB 109.3 . . ?
H2AA C2A H2AB 107.9 . . ?
N1A C3A C4A 111.1(5) . . ?
N1A C3A H3AA 109.4 . . ?
C4A C3A H3AA 109.4 . . ?
N1A C3A H3AB 109.4 . . ?
C4A C3A H3AB 109.4 . . ?
H3AA C3A H3AB 108.0 . . ?
C3A C4A S1A 113.1(5) . . ?
C3A C4A H4AA 109.0 . . ?
S1A C4A H4AA 109.0 . . ?
C3A C4A H4AB 109.0 . . ?
S1A C4A H4AB 109.0 . . ?
H4AA C4A H4AB 107.8 . . ?
C10A C5A C6A 115.2(5) . . ?
C10A C5A N1A 122.7(5) . . ?
C6A C5A N1A 121.9(5) . . ?
C7A C6A F1A 118.1(5) . . ?
C7A C6A C5A 124.7(5) . . ?
F1A C6A C5A 117.2(5) . . ?
C6A C7A C8A 119.2(5) . . ?
C6A C7A H7A 120.4 . . ?
C8A C7A H7A 120.4 . . ?
C9A C8A C7A 117.8(5) . . ?
C9A C8A N2A 118.2(4) . . ?
C7A C8A N2A 123.9(5) . . ?
O1A C9A C10A 115.9(4) . . ?
O1A C9A C8A 122.4(5) . . ?
C10A C9A C8A 121.7(5) . . ?
C9A C10A C5A 121.3(5) . . ?
C9A C10A H10A 119.4 . . ?
C5A C10A H10A 119.4 . . ?
O1A C11A C12A 108.8(4) . . ?
O1A C11A H11C 109.9 . . ?
C12A C11A H11C 109.9 . . ?
O1A C11A H11D 109.9 . . ?
C12A C11A H11D 109.9 . . ?
H11C C11A H11D 108.3 . . ?
N2A C12A C11A 106.9(4) . . ?
N2A C12A C13A 102.6(4) . . ?
C11A C12A C13A 115.6(5) . . ?
N2A C12A H12A 110.4 . . ?
C11A C12A H12A 110.4 . . ?
C13A C12A H12A 110.4 . . ?
O3A C13A C15A 110.5(5) . . ?
O3A C13A C12A 104.7(4) . . ?
C15A C13A C12A 112.3(5) . . ?
O3A C13A H13A 109.7 . . ?
C15A C13A H13A 109.7 . . ?
C12A C13A H13A 109.7 . . ?
O2A C14A O3A 124.3(6) . . ?
O2A C14A N2A 126.0(6) . . ?
O3A C14A N2A 109.6(5) . . ?
N3A C15A C13A 113.6(5) . . ?
N3A C15A H15A 108.8 . . ?
C13A C15A H15A 108.8 . . ?
N3A C15A H15B 108.8 . . ?
C13A C15A H15B 108.8 . . ?
H15A C15A H15B 107.7 . . ?
O4A C16A N3A 122.4(5) . . ?
O4A C16A C17A 120.0(6) . . ?
N3A C16A C17A 117.6(6) . . ?
C16A C17A H17A 109.5 . . ?
C16A C17A H17B 109.5 . . ?
H17A C17A H17B 109.5 . . ?
C16A C17A H17C 109.5 . . ?
H17A C17A H17C 109.5 . . ?
H17B C17A H17C 109.5 . . ?
C4C S1C C1C 97.3(3) . . ?
C9C O1C C11C 114.9(4) . . ?
C14C O3C C13C 112.9(5) . . ?
C5C N1C C3C 114.2(4) . . ?
C5C N1C C2C 115.1(4) . . ?
C3C N1C C2C 113.0(5) . . ?
C14C N2C C8C 125.5(5) . . ?
C14C N2C C12C 113.7(6) . . ?
C8C N2C C12C 119.0(4) . . ?
C16C N3C C15C 119.9(6) . . ?
C16C N3C H3C 120.1 . . ?
C15C N3C H3C 120.1 . . ?
C2C C1C S1C 113.7(4) . . ?
C2C C1C H1CA 108.8 . . ?
S1C C1C H1CA 108.8 . . ?
C2C C1C H1CB 108.8 . . ?
S1C C1C H1CB 108.8 . . ?
H1CA C1C H1CB 107.7 . . ?
N1C C2C C1C 111.3(5) . . ?
N1C C2C H2CA 109.4 . . ?
C1C C2C H2CA 109.4 . . ?
N1C C2C H2CB 109.4 . . ?
C1C C2C H2CB 109.4 . . ?
H2CA C2C H2CB 108.0 . . ?
N1C C3C C4C 111.1(5) . . ?
N1C C3C H3CA 109.4 . . ?
C4C C3C H3CA 109.4 . . ?
N1C C3C H3CB 109.4 . . ?
C4C C3C H3CB 109.4 . . ?
H3CA C3C H3CB 108.0 . . ?
C3C C4C S1C 112.6(5) . . ?
C3C C4C H4CA 109.1 . . ?
S1C C4C H4CA 109.1 . . ?
C3C C4C H4CB 109.1 . . ?
S1C C4C H4CB 109.1 . . ?
H4CA C4C H4CB 107.8 . . ?
N1C C5C C6C 120.2(5) . . ?
N1C C5C C10C 124.8(5) . . ?
C6C C5C C10C 114.9(5) . . ?
C7C C6C F1C 117.7(5) . . ?
C7C C6C C5C 124.1(5) . . ?
F1C C6C C5C 118.2(6) . . ?
C6C C7C C8C 120.1(5) . . ?
C6C C7C H7C 120.0 . . ?
C8C C7C H7C 120.0 . . ?
C7C C8C N2C 124.4(5) . . ?
C7C C8C C9C 118.3(5) . . ?
N2C C8C C9C 117.3(5) . . ?
C10C C9C O1C 117.8(4) . . ?
C10C C9C C8C 119.5(5) . . ?
O1C C9C C8C 122.7(5) . . ?
C9C C10C C5C 123.0(5) . . ?
C9C C10C H10C 118.5 . . ?
C5C C10C H10C 118.5 . . ?
O1C C11C C12C 109.3(5) . . ?
O1C C11C H11E 109.8 . . ?
C12C C11C H11E 109.8 . . ?
O1C C11C H11F 109.8 . . ?
C12C C11C H11F 109.8 . . ?
H11E C11C H11F 108.3 . . ?
N2C C12C C11C 109.1(4) . . ?
N2C C12C C13C 101.3(5) . . ?
C11C C12C C13C 116.2(5) . . ?
N2C C12C H12C 109.9 . . ?
C11C C12C H12C 109.9 . . ?
C13C C12C H12C 109.9 . . ?
O3C C13C C15C 106.9(5) . . ?
O3C C13C C12C 103.5(6) . . ?
C15C C13C C12C 115.1(5) . . ?
O3C C13C H13C 110.3 . . ?
C15C C13C H13C 110.3 . . ?
C12C C13C H13C 110.3 . . ?
O2C C14C O3C 123.3(6) . . ?
O2C C14C N2C 128.3(8) . . ?
O3C C14C N2C 108.4(7) . . ?
N3C C15C C13C 109.4(5) . . ?
N3C C15C H15C 109.8 . . ?
C13C C15C H15C 109.8 . . ?
N3C C15C H15D 109.8 . . ?
C13C C15C H15D 109.8 . . ?
H15C C15C H15D 108.2 . . ?
O4C C16C N3C 122.7(7) . . ?
O4C C16C C17C 124.2(7) . . ?
N3C C16C C17C 113.1(7) . . ?
C16C C17C H17D 109.5 . . ?
C16C C17C H17E 109.5 . . ?
H17D C17C H17E 109.5 . . ?
C16C C17C H17F 109.5 . . ?
H17D C17C H17F 109.5 . . ?
H17E C17C H17F 109.5 . . ?
C1B S1B C4B 96.6(3) . . ?
C9B O1B C11B 114.6(4) . . ?
C14B O3B C13B 111.7(5) . . ?
C5B N1B C2B 115.3(4) . . ?
C5B N1B C3B 114.2(4) . . ?
C2B N1B C3B 112.7(5) . . ?
C14B N2B C8B 124.6(5) . . ?
C14B N2B C12B 113.2(6) . . ?
C8B N2B C12B 117.5(4) . . ?
C16B N3B C15B 121.4(5) . . ?
C16B N3B H3B 119.3 . . ?
C15B N3B H3B 119.3 . . ?
C2B C1B S1B 113.4(5) . . ?
C2B C1B H1BA 108.9 . . ?
S1B C1B H1BA 108.9 . . ?
C2B C1B H1BB 108.9 . . ?
S1B C1B H1BB 108.9 . . ?
H1BA C1B H1BB 107.7 . . ?
N1B C2B C1B 110.9(5) . . ?
N1B C2B H2BA 109.5 . . ?
C1B C2B H2BA 109.5 . . ?
N1B C2B H2BB 109.5 . . ?
C1B C2B H2BB 109.5 . . ?
H2BA C2B H2BB 108.0 . . ?
N1B C3B C4B 110.6(5) . . ?
N1B C3B H3BA 109.5 . . ?
C4B C3B H3BA 109.5 . . ?
N1B C3B H3BB 109.5 . . ?
C4B C3B H3BB 109.5 . . ?
H3BA C3B H3BB 108.1 . . ?
C3B C4B S1B 112.2(5) . . ?
C3B C4B H4BA 109.2 . . ?
S1B C4B H4BA 109.2 . . ?
C3B C4B H4BB 109.2 . . ?
S1B C4B H4BB 109.2 . . ?
H4BA C4B H4BB 107.9 . . ?
C6B C5B C10B 115.2(5) . . ?
C6B C5B N1B 121.0(5) . . ?
C10B C5B N1B 123.7(5) . . ?
F1B C6B C7B 116.5(5) . . ?
F1B C6B C5B 118.9(5) . . ?
C7B C6B C5B 124.5(5) . . ?
C6B C7B C8B 118.7(5) . . ?
C6B C7B H7B 120.7 . . ?
C8B C7B H7B 120.7 . . ?
C9B C8B C7B 118.7(5) . . ?
C9B C8B N2B 118.7(5) . . ?
C7B C8B N2B 122.6(5) . . ?
O1B C9B C10B 117.0(4) . . ?
O1B C9B C8B 122.5(5) . . ?
C10B C9B C8B 120.5(5) . . ?
C9B C10B C5B 122.3(5) . . ?
C9B C10B H10B 118.8 . . ?
C5B C10B H10B 118.8 . . ?
O1B C11B C12B 110.6(5) . . ?
O1B C11B H11G 109.5 . . ?
C12B C11B H11G 109.5 . . ?
O1B C11B H11H 109.5 . . ?
C12B C11B H11H 109.5 . . ?
H11G C11B H11H 108.1 . . ?
N2B C12B C11B 108.7(4) . . ?
N2B C12B C13B 101.5(5) . . ?
C11B C12B C13B 115.8(5) . . ?
N2B C12B H12B 110.2 . . ?
C11B C12B H12B 110.2 . . ?
C13B C12B H12B 110.2 . . ?
O3B C13B C15B 106.4(5) . . ?
O3B C13B C12B 104.9(5) . . ?
C15B C13B C12B 115.1(5) . . ?
O3B C13B H13B 110.1 . . ?
C15B C13B H13B 110.1 . . ?
C12B C13B H13B 110.1 . . ?
O2B C14B O3B 123.8(7) . . ?
O2B C14B N2B 127.9(9) . . ?
O3B C14B N2B 108.3(7) . . ?
N3B C15B C13B 110.9(5) . . ?
N3B C15B H15E 109.5 . . ?
C13B C15B H15E 109.5 . . ?
N3B C15B H15F 109.5 . . ?
C13B C15B H15F 109.5 . . ?
H15E C15B H15F 108.0 . . ?
O4B C16B N3B 121.8(6) . . ?
O4B C16B C17B 122.9(7) . . ?
N3B C16B C17B 115.3(7) . . ?
C16B C17B H17G 109.5 . . ?
C16B C17B H17H 109.5 . . ?
H17G C17B H17H 109.5 . . ?
C16B C17B H17I 109.5 . . ?
H17G C17B H17I 109.5 . . ?
H17H C17B H17I 109.5 . . ?
C1D S1D C4D 96.9(3) . . ?
C9D O1D C11D 114.6(4) . . ?
C14D O3D C13D 110.4(4) . . ?
C5D N1D C2D 115.1(4) . . ?
C5D N1D C3D 114.6(4) . . ?
C2D N1D C3D 112.1(4) . . ?
C14D N2D C8D 126.9(4) . . ?
C14D N2D C12D 113.1(4) . . ?
C8D N2D C12D 117.6(4) . . ?
C16D N3D C15D 121.0(5) . . ?
C16D N3D H3D 119.5 . . ?
C15D N3D H3D 119.5 . . ?
C2D C1D S1D 113.0(4) . . ?
C2D C1D H1DA 109.0 . . ?
S1D C1D H1DA 109.0 . . ?
C2D C1D H1DB 109.0 . . ?
S1D C1D H1DB 109.0 . . ?
H1DA C1D H1DB 107.8 . . ?
N1D C2D C1D 111.5(5) . . ?
N1D C2D H2DA 109.3 . . ?
C1D C2D H2DA 109.3 . . ?
N1D C2D H2DB 109.3 . . ?
C1D C2D H2DB 109.3 . . ?
H2DA C2D H2DB 108.0 . . ?
N1D C3D C4D 111.4(5) . . ?
N1D C3D H3DA 109.4 . . ?
C4D C3D H3DA 109.4 . . ?
N1D C3D H3DB 109.4 . . ?
C4D C3D H3DB 109.4 . . ?
H3DA C3D H3DB 108.0 . . ?
C3D C4D S1D 111.1(4) . . ?
C3D C4D H4DA 109.4 . . ?
S1D C4D H4DA 109.4 . . ?
C3D C4D H4DB 109.4 . . ?
S1D C4D H4DB 109.4 . . ?
H4DA C4D H4DB 108.0 . . ?
C10D C5D C6D 115.8(4) . . ?
C10D C5D N1D 124.2(4) . . ?
C6D C5D N1D 120.0(4) . . ?
F1D C6D C7D 117.4(4) . . ?
F1D C6D C5D 118.8(4) . . ?
C7D C6D C5D 123.8(4) . . ?
C6D C7D C8D 118.9(4) . . ?
C6D C7D H7D 120.6 . . ?
C8D C7D H7D 120.6 . . ?
C7D C8D C9D 118.9(4) . . ?
C7D C8D N2D 123.0(4) . . ?
C9D C8D N2D 118.1(4) . . ?
C10D C9D O1D 115.9(4) . . ?
C10D C9D C8D 120.9(4) . . ?
O1D C9D C8D 123.1(4) . . ?
C9D C10D C5D 121.8(5) . . ?
C9D C10D H10D 119.1 . . ?
C5D C10D H10D 119.1 . . ?
O1D C11D C12D 110.3(4) . . ?
O1D C11D H11I 109.6 . . ?
C12D C11D H11I 109.6 . . ?
O1D C11D H11J 109.6 . . ?
C12D C11D H11J 109.6 . . ?
H11I C11D H11J 108.1 . . ?
N2D C12D C11D 108.5(4) . . ?
N2D C12D C13D 101.7(4) . . ?
C11D C12D C13D 115.2(4) . . ?
N2D C12D H12D 110.3 . . ?
C11D C12D H12D 110.3 . . ?
C13D C12D H12D 110.3 . . ?
O3D C13D C15D 108.8(5) . . ?
O3D C13D C12D 105.4(4) . . ?
C15D C13D C12D 112.8(4) . . ?
O3D C13D H13D 109.9 . . ?
C15D C13D H13D 109.9 . . ?
C12D C13D H13D 109.9 . . ?
O2D C14D O3D 122.4(5) . . ?
O2D C14D N2D 128.3(5) . . ?
O3D C14D N2D 109.2(5) . . ?
N3D C15D C13D 111.2(5) . . ?
N3D C15D H15G 109.4 . . ?
C13D C15D H15G 109.4 . . ?
N3D C15D H15H 109.4 . . ?
C13D C15D H15H 109.4 . . ?
H15G C15D H15H 108.0 . . ?
O4D C16D N3D 122.5(5) . . ?
O4D C16D C17D 121.9(5) . . ?
N3D C16D C17D 115.5(6) . . ?
C16D C17D H17J 109.5 . . ?
C16D C17D H17K 109.5 . . ?
H17J C17D H17K 109.5 . . ?
C16D C17D H17L 109.5 . . ?
H17J C17D H17L 109.5 . . ?
H17K C17D H17L 109.5 . . ?
C1E S1E C4E 96.7(3) . . ?
C9E O1E C11E 114.4(4) . . ?
C14E O3E C13E 111.2(4) . . ?
C5E N1E C2E 114.5(4) . . ?
C5E N1E C3E 114.7(4) . . ?
C2E N1E C3E 113.8(5) . . ?
C14E N2E C8E 130.3(4) . . ?
C14E N2E C12E 112.1(4) . . ?
C8E N2E C12E 117.3(4) . . ?
C16E N3E C15E 123.6(5) . . ?
C16E N3E H3E 118.2 . . ?
C15E N3E H3E 118.2 . . ?
C2E C1E S1E 113.5(5) . . ?
C2E C1E H1EA 108.9 . . ?
S1E C1E H1EA 108.9 . . ?
C2E C1E H1EB 108.9 . . ?
S1E C1E H1EB 108.9 . . ?
H1EA C1E H1EB 107.7 . . ?
N1E C2E C1E 110.9(5) . . ?
N1E C2E H2EA 109.5 . . ?
C1E C2E H2EA 109.5 . . ?
N1E C2E H2EB 109.5 . . ?
C1E C2E H2EB 109.5 . . ?
H2EA C2E H2EB 108.1 . . ?
N1E C3E C4E 110.9(5) . . ?
N1E C3E H3EA 109.5 . . ?
C4E C3E H3EA 109.5 . . ?
N1E C3E H3EB 109.5 . . ?
C4E C3E H3EB 109.5 . . ?
H3EA C3E H3EB 108.1 . . ?
C3E C4E S1E 112.6(5) . . ?
C3E C4E H4EA 109.1 . . ?
S1E C4E H4EA 109.1 . . ?
C3E C4E H4EB 109.1 . . ?
S1E C4E H4EB 109.1 . . ?
H4EA C4E H4EB 107.8 . . ?
C10E C5E C6E 116.0(4) . . ?
C10E C5E N1E 123.5(5) . . ?
C6E C5E N1E 120.5(4) . . ?
F1E C6E C7E 118.0(4) . . ?
F1E C6E C5E 118.2(4) . . ?
C7E C6E C5E 123.7(4) . . ?
C6E C7E C8E 119.3(4) . . ?
C6E C7E H7E 120.4 . . ?
C8E C7E H7E 120.4 . . ?
C9E C8E C7E 118.6(4) . . ?
C9E C8E N2E 117.6(4) . . ?
C7E C8E N2E 123.7(4) . . ?
O1E C9E C10E 115.4(4) . . ?
O1E C9E C8E 123.4(4) . . ?
C10E C9E C8E 121.2(4) . . ?
C9E C10E C5E 121.1(5) . . ?
C9E C10E H10E 119.4 . . ?
C5E C10E H10E 119.4 . . ?
O1E C11E C12E 108.6(4) . . ?
O1E C11E H11K 110.0 . . ?
C12E C11E H11K 110.0 . . ?
O1E C11E H11L 110.0 . . ?
C12E C11E H11L 110.0 . . ?
H11K C11E H11L 108.4 . . ?
N2E C12E C11E 107.0(4) . . ?
N2E C12E C13E 102.4(4) . . ?
C11E C12E C13E 115.2(4) . . ?
N2E C12E H12E 110.6 . . ?
C11E C12E H12E 110.6 . . ?
C13E C12E H12E 110.6 . . ?
O3E C13E C15E 110.2(4) . . ?
O3E C13E C12E 104.3(4) . . ?
C15E C13E C12E 111.7(4) . . ?
O3E C13E H13E 110.2 . . ?
C15E C13E H13E 110.2 . . ?
C12E C13E H13E 110.2 . . ?
O2E C14E O3E 123.3(5) . . ?
O2E C14E N2E 127.4(5) . . ?
O3E C14E N2E 109.3(5) . . ?
N3E C15E C13E 112.9(4) . . ?
N3E C15E H15I 109.0 . . ?
C13E C15E H15I 109.0 . . ?
N3E C15E H15J 109.0 . . ?
C13E C15E H15J 109.0 . . ?
H15I C15E H15J 107.8 . . ?
O4E C16E N3E 122.3(5) . . ?
O4E C16E C17E 122.0(5) . . ?
N3E C16E C17E 115.7(6) . . ?
C16E C17E H17M 109.5 . . ?
C16E C17E H17N 109.5 . . ?
H17M C17E H17N 109.5 . . ?
C16E C17E H17O 109.5 . . ?
H17M C17E H17O 109.5 . . ?
H17N C17E H17O 109.5 . . ?
C1F S1F C4F 96.4(3) . . ?
C9F O1F C11F 115.2(3) . . ?
C14F O3F C13F 110.7(4) . . ?
C5F N1F C2F 116.3(4) . . ?
C5F N1F C3F 114.4(4) . . ?
C2F N1F C3F 112.2(4) . . ?
C14F N2F C8F 126.0(4) . . ?
C14F N2F C12F 112.6(4) . . ?
C8F N2F C12F 118.0(4) . . ?
C16F N3F C15F 121.6(5) . . ?
C16F N3F H3F 119.2 . . ?
C15F N3F H3F 119.2 . . ?
C2F C1F S1F 113.7(5) . . ?
C2F C1F H1FA 108.8 . . ?
S1F C1F H1FA 108.8 . . ?
C2F C1F H1FB 108.8 . . ?
S1F C1F H1FB 108.8 . . ?
H1FA C1F H1FB 107.7 . . ?
N1F C2F C1F 111.8(5) . . ?
N1F C2F H2FA 109.3 . . ?
C1F C2F H2FA 109.3 . . ?
N1F C2F H2FB 109.3 . . ?
C1F C2F H2FB 109.3 . . ?
H2FA C2F H2FB 107.9 . . ?
N1F C3F C4F 111.0(5) . . ?
N1F C3F H3FA 109.4 . . ?
C4F C3F H3FA 109.4 . . ?
N1F C3F H3FB 109.4 . . ?
C4F C3F H3FB 109.4 . . ?
H3FA C3F H3FB 108.0 . . ?
C3F C4F S1F 111.7(5) . . ?
C3F C4F H4FA 109.3 . . ?
S1F C4F H4FA 109.3 . . ?
C3F C4F H4FB 109.3 . . ?
S1F C4F H4FB 109.3 . . ?
H4FA C4F H4FB 107.9 . . ?
C6F C5F C10F 115.7(4) . . ?
C6F C5F N1F 120.6(4) . . ?
C10F C5F N1F 123.6(4) . . ?
F1F C6F C7F 117.6(4) . . ?
F1F C6F C5F 118.2(4) . . ?
C7F C6F C5F 124.1(4) . . ?
C6F C7F C8F 119.2(4) . . ?
C6F C7F H7F 120.4 . . ?
C8F C7F H7F 120.4 . . ?
C7F C8F C9F 118.5(4) . . ?
C7F C8F N2F 123.2(4) . . ?
C9F C8F N2F 118.3(4) . . ?
O1F C9F C10F 116.1(4) . . ?
O1F C9F C8F 122.7(4) . . ?
C10F C9F C8F 121.2(4) . . ?
C9F C10F C5F 121.3(4) . . ?
C9F C10F H10F 119.4 . . ?
C5F C10F H10F 119.4 . . ?
O1F C11F C12F 110.5(4) . . ?
O1F C11F H11M 109.5 . . ?
C12F C11F H11M 109.5 . . ?
O1F C11F H11N 109.5 . . ?
C12F C11F H11N 109.5 . . ?
H11M C11F H11N 108.1 . . ?
N2F C12F C11F 108.3(4) . . ?
N2F C12F C13F 102.3(4) . . ?
C11F C12F C13F 115.0(4) . . ?
N2F C12F H12F 110.3 . . ?
C11F C12F H12F 110.3 . . ?
C13F C12F H12F 110.3 . . ?
O3F C13F C15F 109.6(4) . . ?
O3F C13F C12F 105.1(4) . . ?
C15F C13F C12F 113.0(4) . . ?
O3F C13F H13F 109.7 . . ?
C15F C13F H13F 109.7 . . ?
C12F C13F H13F 109.7 . . ?
O2F C14F O3F 122.4(5) . . ?
O2F C14F N2F 128.6(5) . . ?
O3F C14F N2F 108.9(4) . . ?
N3F C15F C13F 113.7(4) . . ?
N3F C15F H15K 108.8 . . ?
C13F C15F H15K 108.8 . . ?
N3F C15F H15L 108.8 . . ?
C13F C15F H15L 108.8 . . ?
H15K C15F H15L 107.7 . . ?
O4F C16F N3F 121.6(5) . . ?
O4F C16F C17F 123.0(5) . . ?
N3F C16F C17F 115.4(5) . . ?
C16F C17F H17P 109.5 . . ?
C16F C17F H17Q 109.5 . . ?
H17P C17F H17Q 109.5 . . ?
C16F C17F H17R 109.5 . . ?
H17P C17F H17R 109.5 . . ?
H17Q C17F H17R 109.5 . . ?
C1H S1H C4H 96.6(3) . . ?
C9H O1H C11H 115.1(4) . . ?
C14H O3H C13H 110.4(4) . . ?
C5H N1H C2H 115.9(4) . . ?
C5H N1H C3H 113.8(4) . . ?
C2H N1H C3H 113.2(5) . . ?
C14H N2H C8H 129.0(4) . . ?
C14H N2H C12H 112.6(4) . . ?
C8H N2H C12H 117.2(4) . . ?
C16H N3H C15H 122.2(5) . . ?
C16H N3H H3H 118.9 . . ?
C15H N3H H3H 118.9 . . ?
C2H C1H S1H 114.0(5) . . ?
C2H C1H H1HA 108.8 . . ?
S1H C1H H1HA 108.8 . . ?
C2H C1H H1HB 108.8 . . ?
S1H C1H H1HB 108.8 . . ?
H1HA C1H H1HB 107.7 . . ?
N1H C2H C1H 111.9(5) . . ?
N1H C2H H2HA 109.2 . . ?
C1H C2H H2HA 109.2 . . ?
N1H C2H H2HB 109.2 . . ?
C1H C2H H2HB 109.2 . . ?
H2HA C2H H2HB 107.9 . . ?
N1H C3H C4H 110.7(5) . . ?
N1H C3H H3HA 109.5 . . ?
C4H C3H H3HA 109.5 . . ?
N1H C3H H3HB 109.5 . . ?
C4H C3H H3HB 109.5 . . ?
H3HA C3H H3HB 108.1 . . ?
C3H C4H S1H 111.9(5) . . ?
C3H C4H H4HA 109.2 . . ?
S1H C4H H4HA 109.2 . . ?
C3H C4H H4HB 109.2 . . ?
S1H C4H H4HB 109.2 . . ?
H4HA C4H H4HB 107.9 . . ?
C6H C5H C10H 115.6(4) . . ?
C6H C5H N1H 120.9(4) . . ?
C10H C5H N1H 123.4(5) . . ?
F1H C6H C7H 117.4(4) . . ?
F1H C6H C5H 118.3(4) . . ?
C7H C6H C5H 124.3(4) . . ?
C6H C7H C8H 119.0(4) . . ?
C6H C7H H7H 120.5 . . ?
C8H C7H H7H 120.5 . . ?
C9H C8H N2H 118.9(4) . . ?
C9H C8H C7H 117.8(4) . . ?
N2H C8H C7H 123.2(4) . . ?
C10H C9H C8H 122.1(4) . . ?
C10H C9H O1H 115.6(4) . . ?
C8H C9H O1H 122.3(4) . . ?
C9H C10H C5H 121.0(5) . . ?
C9H C10H H10H 119.5 . . ?
C5H C10H H10H 119.5 . . ?
O1H C11H C12H 109.7(4) . . ?
O1H C11H H11O 109.7 . . ?
C12H C11H H11O 109.7 . . ?
O1H C11H H11P 109.7 . . ?
C12H C11H H11P 109.7 . . ?
H11O C11H H11P 108.2 . . ?
N2H C12H C11H 107.2(4) . . ?
N2H C12H C13H 101.7(4) . . ?
C11H C12H C13H 115.4(5) . . ?
N2H C12H H12H 110.7 . . ?
C11H C12H H12H 110.7 . . ?
C13H C12H H12H 110.7 . . ?
O3H C13H C15H 109.1(5) . . ?
O3H C13H C12H 105.3(4) . . ?
C15H C13H C12H 112.4(5) . . ?
O3H C13H H13H 110.0 . . ?
C15H C13H H13H 110.0 . . ?
C12H C13H H13H 110.0 . . ?
O2H C14H N2H 128.3(6) . . ?
O2H C14H O3H 121.8(5) . . ?
N2H C14H O3H 110.0(5) . . ?
N3H C15H C13H 112.4(5) . . ?
N3H C15H H15M 109.1 . . ?
C13H C15H H15M 109.1 . . ?
N3H C15H H15N 109.1 . . ?
C13H C15H H15N 109.1 . . ?
H15M C15H H15N 107.9 . . ?
O4H C16H N3H 120.7(5) . . ?
O4H C16H C17H 122.4(5) . . ?
N3H C16H C17H 116.8(5) . . ?
C16H C17H H17S 109.5 . . ?
C16H C17H H17T 109.5 . . ?
H17S C17H H17T 109.5 . . ?
C16H C17H H17U 109.5 . . ?
H17S C17H H17U 109.5 . . ?
H17T C17H H17U 109.5 . . ?
C1M O1M H1M 109.5 . . ?
O1M C1M H1MA 109.5 . . ?
O1M C1M H1MB 109.5 . . ?
H1MA C1M H1MB 109.5 . . ?
O1M C1M H1MC 109.5 . . ?
H1MA C1M H1MC 109.5 . . ?
H1MB C1M H1MC 109.5 . . ?
C2M O2M H2M 142(5) . . ?
O2M C2M H2MA 109.5 . . ?
O2M C2M H2MB 109.5 . . ?
H2MA C2M H2MB 109.5 . . ?
O2M C2M H2MC 109.5 . . ?
H2MA C2M H2MC 109.5 . . ?
H2MB C2M H2MC 109.5 . . ?
C3M O3M H3M 109.5 . . ?
O3M C3M H3MA 109.5 . . ?
O3M C3M H3MB 109.5 . . ?
H3MA C3M H3MB 109.5 . . ?
O3M C3M H3MC 109.5 . . ?
H3MA C3M H3MC 109.5 . . ?
H3MB C3M H3MC 109.5 . . ?
C4M O4M H4M 109.5 . . ?
O4M C4M H4MA 109.5 . . ?
O4M C4M H4MB 109.5 . . ?
H4MA C4M H4MB 109.5 . . ?
O4M C4M H4MC 109.5 . . ?
H4MA C4M H4MC 109.5 . . ?
H4MB C4M H4MC 109.5 . . ?
C5M O5M H5M 109.5 . . ?
O5M C5M H5MA 109.5 . . ?
O5M C5M H5MB 109.5 . . ?
H5MA C5M H5MB 109.5 . . ?
O5M C5M H5MC 109.5 . . ?
H5MA C5M H5MC 109.5 . . ?
H5MB C5M H5MC 109.5 . . ?
C6M O6M H6M 137(3) . . ?
O6M C6M H6MA 109.5 . . ?
O6M C6M H6MB 109.5 . . ?
H6MA C6M H6MB 109.5 . . ?
O6M C6M H6MC 109.5 . . ?
H6MA C6M H6MC 109.5 . . ?
H6MB C6M H6MC 109.5 . . ?

loop_
_geom_bond_atom_site_label_1
_geom_bond_atom_site_label_2
_geom_bond_distance
_geom_bond_site_symmetry_2
_geom_bond_publ_flag
C6G F1G 1.360(5) . ?
C6G C7G 1.379(6) . ?
C6G C5G 1.393(7) . ?
S1G C1G 1.801(6) . ?
S1G C4G 1.805(7) . ?
O1G C9G 1.379(6) . ?
O1G C11G 1.437(6) . ?
O2G C1 1.196(7) . ?
O3G C1 1.355(6) . ?
O3G C13G 1.445(6) . ?
O4G C15G 1.218(7) . ?
N1G C5G 1.423(6) . ?
N1G C2G 1.466(7) . ?
N1G C3G 1.474(7) . ?
N2G C1 1.371(6) . ?
N2G C8G 1.419(6) . ?
N2G C12G 1.458(6) . ?
N3G C15G 1.344(7) . ?
N3G C14G 1.449(6) . ?
N3G H3G 0.8600 . ?
C1G C2G 1.526(7) . ?
C1G H1GA 0.9700 . ?
C1G H1GB 0.9700 . ?
C2G H2GA 0.9700 . ?
C2G H2GB 0.9700 . ?
C3G C4G 1.523(8) . ?
C3G H3GA 0.9700 . ?
C3G H3GB 0.9700 . ?
C4G H4GA 0.9700 . ?
C4G H4GB 0.9700 . ?
C5G C10G 1.397(7) . ?
C7G C8G 1.385(7) . ?
C7G H7G 0.9300 . ?
C8G C9G 1.391(6) . ?
C9G C10G 1.390(6) . ?
C10G H10G 0.9300 . ?
C11G C12G 1.509(7) . ?
C11G H11A 0.9700 . ?
C11G H11B 0.9700 . ?
C12G C13G 1.538(7) . ?
C12G H12G 0.9800 . ?
C13G C14G 1.492(7) . ?
C13G H13G 0.9800 . ?
C14G H14A 0.9700 . ?
C14G H14B 0.9700 . ?
C15G C16G 1.507(8) . ?
C16G H16A 0.9600 . ?
C16G H16B 0.9600 . ?
C16G H16C 0.9600 . ?
S1A C4A 1.791(8) . ?
S1A C1A 1.810(7) . ?
F1A C6A 1.366(6) . ?
O1A C9A 1.382(6) . ?
O1A C11A 1.440(6) . ?
O2A C14A 1.212(7) . ?
O3A C14A 1.349(8) . ?
O3A C13A 1.447(7) . ?
O4A C16A 1.247(8) . ?
N1A C5A 1.419(7) . ?
N1A C2A 1.464(8) . ?
N1A C3A 1.469(7) . ?
N2A C14A 1.373(7) . ?
N2A C8A 1.414(7) . ?
N2A C12A 1.442(7) . ?
N3A C16A 1.326(8) . ?
N3A C15A 1.461(7) . ?
N3A H3A 0.8600 . ?
C1A C2A 1.512(8) . ?
C1A H1AA 0.9700 . ?
C1A H1AB 0.9700 . ?
C2A H2AA 0.9700 . ?
C2A H2AB 0.9700 . ?
C3A C4A 1.511(8) . ?
C3A H3AA 0.9700 . ?
C3A H3AB 0.9700 . ?
C4A H4AA 0.9700 . ?
C4A H4AB 0.9700 . ?
C5A C10A 1.396(7) . ?
C5A C6A 1.400(8) . ?
C6A C7A 1.359(8) . ?
C7A C8A 1.401(7) . ?
C7A H7A 0.9300 . ?
C8A C9A 1.389(7) . ?
C9A C10A 1.384(7) . ?
C10A H10A 0.9300 . ?
C11A C12A 1.507(7) . ?
C11A H11C 0.9700 . ?
C11A H11D 0.9700 . ?
C12A C13A 1.536(7) . ?
C12A H12A 0.9800 . ?
C13A C15A 1.514(8) . ?
C13A H13A 0.9800 . ?
C15A H15A 0.9700 . ?
C15A H15B 0.9700 . ?
C16A C17A 1.489(8) . ?
C17A H17A 0.9600 . ?
C17A H17B 0.9600 . ?
C17A H17C 0.9600 . ?
S1C C4C 1.801(8) . ?
S1C C1C 1.802(6) . ?
F1C C6C 1.360(7) . ?
O1C C9C 1.374(6) . ?
O1C C11C 1.435(6) . ?
O2C C14C 1.200(10) . ?
O3C C14C 1.314(11) . ?
O3C C13C 1.461(10) . ?
O4C C16C 1.224(10) . ?
N1C C5C 1.395(7) . ?
N1C C3C 1.472(7) . ?
N1C C2C 1.473(7) . ?
N2C C14C 1.354(8) . ?
N2C C8C 1.403(7) . ?
N2C C12C 1.450(8) . ?
N3C C16C 1.322(8) . ?
N3C C15C 1.455(7) . ?
N3C H3C 0.8600 . ?
C1C C2C 1.513(8) . ?
C1C H1CA 0.9700 . ?
C1C H1CB 0.9700 . ?
C2C H2CA 0.9700 . ?
C2C H2CB 0.9700 . ?
C3C C4C 1.520(8) . ?
C3C H3CA 0.9700 . ?
C3C H3CB 0.9700 . ?
C4C H4CA 0.9700 . ?
C4C H4CB 0.9700 . ?
C5C C6C 1.399(8) . ?
C5C C10C 1.401(8) . ?
C6C C7C 1.351(9) . ?
C7C C8C 1.392(9) . ?
C7C H7C 0.9300 . ?
C8C C9C 1.411(7) . ?
C9C C10C 1.373(7) . ?
C10C H10C 0.9300 . ?
C11C C12C 1.505(8) . ?
C11C H11E 0.9700 . ?
C11C H11F 0.9700 . ?
C12C C13C 1.535(8) . ?
C12C H12C 0.9800 . ?
C13C C15C 1.472(9) . ?
C13C H13C 0.9800 . ?
C15C H15C 0.9700 . ?
C15C H15D 0.9700 . ?
C16C C17C 1.548(11) . ?
C17C H17D 0.9600 . ?
C17C H17E 0.9600 . ?
C17C H17F 0.9600 . ?
S1B C1B 1.797(7) . ?
S1B C4B 1.809(8) . ?
F1B C6B 1.369(6) . ?
O1B C9B 1.380(6) . ?
O1B C11B 1.430(6) . ?
O2B C14B 1.192(10) . ?
O3B C14B 1.345(11) . ?
O3B C13B 1.440(9) . ?
O4B C16B 1.236(9) . ?
N1B C5B 1.403(7) . ?
N1B C2B 1.473(8) . ?
N1B C3B 1.483(7) . ?
N2B C14B 1.351(8) . ?
N2B C8B 1.421(7) . ?
N2B C12B 1.453(7) . ?
N3B C16B 1.323(8) . ?
N3B C15B 1.441(7) . ?
N3B H3B 0.8600 . ?
C1B C2B 1.522(8) . ?
C1B H1BA 0.9700 . ?
C1B H1BB 0.9700 . ?
C2B H2BA 0.9700 . ?
C2B H2BB 0.9700 . ?
C3B C4B 1.523(8) . ?
C3B H3BA 0.9700 . ?
C3B H3BB 0.9700 . ?
C4B H4BA 0.9700 . ?
C4B H4BB 0.9700 . ?
C5B C6B 1.393(8) . ?
C5B C10B 1.396(7) . ?
C6B C7B 1.372(9) . ?
C7B C8B 1.400(8) . ?
C7B H7B 0.9300 . ?
C8B C9B 1.394(7) . ?
C9B C10B 1.380(7) . ?
C10B H10B 0.9300 . ?
C11B C12B 1.506(8) . ?
C11B H11G 0.9700 . ?
C11B H11H 0.9700 . ?
C12B C13B 1.520(7) . ?
C12B H12B 0.9800 . ?
C13B C15B 1.477(8) . ?
C13B H13B 0.9800 . ?
C15B H15E 0.9700 . ?
C15B H15F 0.9700 . ?
C16B C17B 1.508(10) . ?
C17B H17G 0.9600 . ?
C17B H17H 0.9600 . ?
C17B H17I 0.9600 . ?
S1D C1D 1.794(6) . ?
S1D C4D 1.803(7) . ?
F1D C6D 1.363(5) . ?
O1D C9D 1.382(6) . ?
O1D C11D 1.434(6) . ?
O2D C14D 1.200(7) . ?
O3D C14D 1.353(7) . ?
O3D C13D 1.464(7) . ?
O4D C16D 1.202(7) . ?
N1D C5D 1.420(6) . ?
N1D C2D 1.466(7) . ?
N1D C3D 1.470(7) . ?
N2D C14D 1.370(7) . ?
N2D C8D 1.412(6) . ?
N2D C12D 1.452(6) . ?
N3D C16D 1.348(7) . ?
N3D C15D 1.461(7) . ?
N3D H3D 0.8600 . ?
C1D C2D 1.520(7) . ?
C1D H1DA 0.9700 . ?
C1D H1DB 0.9700 . ?
C2D H2DA 0.9700 . ?
C2D H2DB 0.9700 . ?
C3D C4D 1.534(8) . ?
C3D H3DA 0.9700 . ?
C3D H3DB 0.9700 . ?
C4D H4DA 0.9700 . ?
C4D H4DB 0.9700 . ?
C5D C10D 1.392(7) . ?
C5D C6D 1.401(7) . ?
C6D C7D 1.379(7) . ?
C7D C8D 1.391(7) . ?
C7D H7D 0.9300 . ?
C8D C9D 1.393(7) . ?
C9D C10D 1.381(7) . ?
C10D H10D 0.9300 . ?
C11D C12D 1.505(8) . ?
C11D H11I 0.9700 . ?
C11D H11J 0.9700 . ?
C12D C13D 1.536(7) . ?
C12D H12D 0.9800 . ?
C13D C15D 1.494(7) . ?
C13D H13D 0.9800 . ?
C15D H15G 0.9700 . ?
C15D H15H 0.9700 . ?
C16D C17D 1.512(8) . ?
C17D H17J 0.9600 . ?
C17D H17K 0.9600 . ?
C17D H17L 0.9600 . ?
S1E C1E 1.800(7) . ?
S1E C4E 1.802(8) . ?
F1E C6E 1.359(6) . ?
O1E C9E 1.381(6) . ?
O1E C11E 1.445(6) . ?
O2E C14E 1.218(7) . ?
O3E C14E 1.337(7) . ?
O3E C13E 1.454(6) . ?
O4E C16E 1.225(8) . ?
N1E C5E 1.429(6) . ?
N1E C2E 1.463(8) . ?
N1E C3E 1.463(7) . ?
N2E C14E 1.364(7) . ?
N2E C8E 1.409(6) . ?
N2E C12E 1.449(6) . ?
N3E C16E 1.336(7) . ?
N3E C15E 1.453(7) . ?
N3E H3E 0.8600 . ?
C1E C2E 1.522(8) . ?
C1E H1EA 0.9700 . ?
C1E H1EB 0.9700 . ?
C2E H2EA 0.9700 . ?
C2E H2EB 0.9700 . ?
C3E C4E 1.512(8) . ?
C3E H3EA 0.9700 . ?
C3E H3EB 0.9700 . ?
C4E H4EA 0.9700 . ?
C4E H4EB 0.9700 . ?
C5E C10E 1.393(7) . ?
C5E C6E 1.406(7) . ?
C6E C7E 1.364(7) . ?
C7E C8E 1.393(7) . ?
C7E H7E 0.9300 . ?
C8E C9E 1.387(7) . ?
C9E C10E 1.386(7) . ?
C10E H10E 0.9300 . ?
C11E C12E 1.514(7) . ?
C11E H11K 0.9700 . ?
C11E H11L 0.9700 . ?
C12E C13E 1.524(6) . ?
C12E H12E 0.9800 . ?
C13E C15E 1.516(7) . ?
C13E H13E 0.9800 . ?
C15E H15I 0.9700 . ?
C15E H15J 0.9700 . ?
C16E C17E 1.497(8) . ?
C17E H17M 0.9600 . ?
C17E H17N 0.9600 . ?
C17E H17O 0.9600 . ?
S1F C1F 1.796(7) . ?
S1F C4F 1.798(7) . ?
F1F C6F 1.362(5) . ?
O1F C9F 1.374(6) . ?
O1F C11F 1.432(5) . ?
O2F C14F 1.207(7) . ?
O3F C14F 1.353(6) . ?
O3F C13F 1.459(6) . ?
O4F C16F 1.205(7) . ?
N1F C5F 1.410(6) . ?
N1F C2F 1.459(7) . ?
N1F C3F 1.480(7) . ?
N2F C14F 1.364(6) . ?
N2F C8F 1.411(6) . ?
N2F C12F 1.454(6) . ?
N3F C16F 1.344(7) . ?
N3F C15F 1.450(6) . ?
N3F H3F 0.8600 . ?
C1F C2F 1.523(7) . ?
C1F H1FA 0.9700 . ?
C1F H1FB 0.9700 . ?
C2F H2FA 0.9700 . ?
C2F H2FB 0.9700 . ?
C3F C4F 1.521(8) . ?
C3F H3FA 0.9700 . ?
C3F H3FB 0.9700 . ?
C4F H4FA 0.9700 . ?
C4F H4FB 0.9700 . ?
C5F C6F 1.401(7) . ?
C5F C10F 1.405(7) . ?
C6F C7F 1.368(7) . ?
C7F C8F 1.397(6) . ?
C7F H7F 0.9300 . ?
C8F C9F 1.399(6) . ?
C9F C10F 1.382(7) . ?
C10F H10F 0.9300 . ?
C11F C12F 1.510(7) . ?
C11F H11M 0.9700 . ?
C11F H11N 0.9700 . ?
C12F C13F 1.522(6) . ?
C12F H12F 0.9800 . ?
C13F C15F 1.491(7) . ?
C13F H13F 0.9800 . ?
C15F H15K 0.9700 . ?
C15F H15L 0.9700 . ?
C16F C17F 1.510(7) . ?
C17F H17P 0.9600 . ?
C17F H17Q 0.9600 . ?
C17F H17R 0.9600 . ?
S1H C1H 1.794(7) . ?
S1H C4H 1.798(8) . ?
F1H C6H 1.366(6) . ?
O1H C9H 1.389(6) . ?
O1H C11H 1.437(6) . ?
O2H C14H 1.218(7) . ?
O3H C14H 1.350(7) . ?
O3H C13H 1.452(7) . ?
O4H C16H 1.231(7) . ?
N1H C5H 1.409(6) . ?
N1H C2H 1.463(7) . ?
N1H C3H 1.464(7) . ?
N2H C14H 1.350(7) . ?
N2H C8H 1.396(6) . ?
N2H C12H 1.459(6) . ?
N3H C16H 1.318(7) . ?
N3H C15H 1.465(7) . ?
N3H H3H 0.8600 . ?
C1H C2H 1.513(8) . ?
C1H H1HA 0.9700 . ?
C1H H1HB 0.9700 . ?
C2H H2HA 0.9700 . ?
C2H H2HB 0.9700 . ?
C3H C4H 1.530(8) . ?
C3H H3HA 0.9700 . ?
C3H H3HB 0.9700 . ?
C4H H4HA 0.9700 . ?
C4H H4HB 0.9700 . ?
C5H C6H 1.396(7) . ?
C5H C10H 1.403(7) . ?
C6H C7H 1.370(7) . ?
C7H C8H 1.407(7) . ?
C7H H7H 0.9300 . ?
C8H C9H 1.386(7) . ?
C9H C10H 1.380(7) . ?
C10H H10H 0.9300 . ?
C11H C12H 1.510(8) . ?
C11H H11O 0.9700 . ?
C11H H11P 0.9700 . ?
C12H C13H 1.532(7) . ?
C12H H12H 0.9800 . ?
C13H C15H 1.499(7) . ?
C13H H13H 0.9800 . ?
C15H H15M 0.9700 . ?
C15H H15N 0.9700 . ?
C16H C17H 1.493(8) . ?
C17H H17S 0.9600 . ?
C17H H17T 0.9600 . ?
C17H H17U 0.9600 . ?
O1M C1M 1.394(10) . ?
O1M H1M 0.8200 . ?
C1M H1MA 0.9600 . ?
C1M H1MB 0.9600 . ?
C1M H1MC 0.9600 . ?
O2M C2M 1.358(10) . ?
O2M H2M 0.89(3) . ?
C2M H2MA 0.9600 . ?
C2M H2MB 0.9600 . ?
C2M H2MC 0.9600 . ?
O3M C3M 1.380(10) . ?
O3M H3M 0.8200 . ?
C3M H3MA 0.9600 . ?
C3M H3MB 0.9600 . ?
C3M H3MC 0.9600 . ?
O4M C4M 1.372(9) . ?
O4M H4M 0.8200 . ?
C4M H4MA 0.9600 . ?
C4M H4MB 0.9600 . ?
C4M H4MC 0.9600 . ?
O5M C5M 1.398(11) . ?
O5M H5M 0.8200 . ?
C5M H5MA 0.9600 . ?
C5M H5MB 0.9600 . ?
C5M H5MC 0.9600 . ?
O6M C6M 1.412(12) . ?
O6M H6M 0.91(3) . ?
C6M H6MA 0.9600 . ?
C6M H6MB 0.9600 . ?
C6M H6MC 0.9600 . ?

loop_
_geom_torsion_atom_site_label_1
_geom_torsion_atom_site_label_2
_geom_torsion_atom_site_label_3
_geom_torsion_atom_site_label_4
_geom_torsion
_geom_torsion_site_symmetry_1
_geom_torsion_site_symmetry_2
_geom_torsion_site_symmetry_3
_geom_torsion_site_symmetry_4
_geom_torsion_publ_flag
C4G S1G C1G C2G -52.6(5) . . . . ?
C5G N1G C2G C1G 162.8(4) . . . . ?
C3G N1G C2G C1G -63.9(6) . . . . ?
S1G C1G C2G N1G 60.8(6) . . . . ?
C5G N1G C3G C4G -159.8(5) . . . . ?
C2G N1G C3G C4G 66.2(6) . . . . ?
N1G C3G C4G S1G -64.1(6) . . . . ?
C1G S1G C4G C3G 53.8(5) . . . . ?
F1G C6G C5G C10G -178.1(4) . . . . ?
C7G C6G C5G C10G -2.0(7) . . . . ?
F1G C6G C5G N1G -0.5(7) . . . . ?
C7G C6G C5G N1G 175.6(4) . . . . ?
C2G N1G C5G C6G -161.6(5) . . . . ?
C3G N1G C5G C6G 65.6(6) . . . . ?
C2G N1G C5G C10G 15.8(7) . . . . ?
C3G N1G C5G C10G -116.9(5) . . . . ?
C13G O3G C1 O2G -174.9(6) . . . . ?
C13G O3G C1 N2G 6.2(6) . . . . ?
C8G N2G C1 O2G 16.7(10) . . . . ?
C12G N2G C1 O2G 176.3(6) . . . . ?
C8G N2G C1 O3G -164.5(5) . . . . ?
C12G N2G C1 O3G -4.9(6) . . . . ?
F1G C6G C7G C8G 178.2(4) . . . . ?
C5G C6G C7G C8G 2.0(7) . . . . ?
C6G C7G C8G C9G -0.5(7) . . . . ?
C6G C7G C8G N2G -177.5(4) . . . . ?
C1 N2G C8G C7G -35.4(8) . . . . ?
C12G N2G C8G C7G 165.9(4) . . . . ?
C1 N2G C8G C9G 147.6(5) . . . . ?
C12G N2G C8G C9G -11.2(6) . . . . ?
C11G O1G C9G C10G 163.4(4) . . . . ?
C11G O1G C9G C8G -17.3(7) . . . . ?
C7G C8G C9G O1G 179.8(4) . . . . ?
N2G C8G C9G O1G -3.0(7) . . . . ?
C7G C8G C9G C10G -0.9(7) . . . . ?
N2G C8G C9G C10G 176.2(4) . . . . ?
O1G C9G C10G C5G -179.8(4) . . . . ?
C8G C9G C10G C5G 0.9(7) . . . . ?
C6G C5G C10G C9G 0.5(7) . . . . ?
N1G C5G C10G C9G -177.0(4) . . . . ?
C9G O1G C11G C12G 48.8(5) . . . . ?
C1 N2G C12G C11G -119.6(5) . . . . ?
C8G N2G C12G C11G 41.9(6) . . . . ?
C1 N2G C12G C13G 1.6(6) . . . . ?
C8G N2G C12G C13G 163.1(4) . . . . ?
O1G C11G C12G N2G -60.1(5) . . . . ?
O1G C11G C12G C13G -172.5(4) . . . . ?
C1 O3G C13G C14G -126.5(5) . . . . ?
C1 O3G C13G C12G -5.0(6) . . . . ?
N2G C12G C13G O3G 2.0(5) . . . . ?
C11G C12G C13G O3G 118.5(5) . . . . ?
N2G C12G C13G C14G 121.8(5) . . . . ?
C11G C12G C13G C14G -121.7(5) . . . . ?
C15G N3G C14G C13G -132.1(5) . . . . ?
O3G C13G C14G N3G -61.2(6) . . . . ?
C12G C13G C14G N3G -178.6(4) . . . . ?
C14G N3G C15G O4G 3.4(9) . . . . ?
C14G N3G C15G C16G -175.2(5) . . . . ?
C4A S1A C1A C2A -51.5(5) . . . . ?
C5A N1A C2A C1A 162.6(5) . . . . ?
C3A N1A C2A C1A -63.6(6) . . . . ?
S1A C1A C2A N1A 60.4(6) . . . . ?
C5A N1A C3A C4A -160.9(6) . . . . ?
C2A N1A C3A C4A 64.7(7) . . . . ?
N1A C3A C4A S1A -63.0(7) . . . . ?
C1A S1A C4A C3A 52.8(5) . . . . ?
C2A N1A C5A C10A 14.1(7) . . . . ?
C3A N1A C5A C10A -119.2(6) . . . . ?
C2A N1A C5A C6A -161.5(5) . . . . ?
C3A N1A C5A C6A 65.3(7) . . . . ?
C10A C5A C6A C7A -1.9(8) . . . . ?
N1A C5A C6A C7A 173.9(5) . . . . ?
C10A C5A C6A F1A 180.0(5) . . . . ?
N1A C5A C6A F1A -4.2(8) . . . . ?
F1A C6A C7A C8A 177.8(5) . . . . ?
C5A C6A C7A C8A -0.3(9) . . . . ?
C6A C7A C8A C9A 3.2(8) . . . . ?
C6A C7A C8A N2A -173.8(5) . . . . ?
C14A N2A C8A C9A 158.6(6) . . . . ?
C12A N2A C8A C9A -11.3(7) . . . . ?
C14A N2A C8A C7A -24.4(9) . . . . ?
C12A N2A C8A C7A 165.7(5) . . . . ?
C11A O1A C9A C10A 165.7(5) . . . . ?
C11A O1A C9A C8A -15.0(7) . . . . ?
C7A C8A C9A O1A 176.7(5) . . . . ?
N2A C8A C9A O1A -6.0(8) . . . . ?
C7A C8A C9A C10A -4.0(8) . . . . ?
N2A C8A C9A C10A 173.2(5) . . . . ?
O1A C9A C10A C5A -178.9(5) . . . . ?
C8A C9A C10A C5A 1.8(8) . . . . ?
C6A C5A C10A C9A 1.2(8) . . . . ?
N1A C5A C10A C9A -174.7(5) . . . . ?
C9A O1A C11A C12A 50.1(6) . . . . ?
C14A N2A C12A C11A -126.4(5) . . . . ?
C8A N2A C12A C11A 45.3(6) . . . . ?
C14A N2A C12A C13A -4.4(6) . . . . ?
C8A N2A C12A C13A 167.4(4) . . . . ?
O1A C11A C12A N2A -64.4(5) . . . . ?
O1A C11A C12A C13A -177.9(4) . . . . ?
C14A O3A C13A C15A -128.3(5) . . . . ?
C14A O3A C13A C12A -7.2(6) . . . . ?
N2A C12A C13A O3A 6.7(5) . . . . ?
C11A C12A C13A O3A 122.7(5) . . . . ?
N2A C12A C13A C15A 126.6(5) . . . . ?
C11A C12A C13A C15A -117.4(5) . . . . ?
C13A O3A C14A O2A -176.9(7) . . . . ?
C13A O3A C14A N2A 4.7(7) . . . . ?
C8A N2A C14A O2A 11.4(11) . . . . ?
C12A N2A C14A O2A -178.3(7) . . . . ?
C8A N2A C14A O3A -170.3(5) . . . . ?
C12A N2A C14A O3A 0.1(7) . . . . ?
C16A N3A C15A C13A -126.3(6) . . . . ?
O3A C13A C15A N3A -73.7(6) . . . . ?
C12A C13A C15A N3A 169.8(5) . . . . ?
C15A N3A C16A O4A 1.6(9) . . . . ?
C15A N3A C16A C17A 179.8(6) . . . . ?
C4C S1C C1C C2C -51.2(5) . . . . ?
C5C N1C C2C C1C 162.1(5) . . . . ?
C3C N1C C2C C1C -64.2(6) . . . . ?
S1C C1C C2C N1C 60.3(6) . . . . ?
C5C N1C C3C C4C -160.4(5) . . . . ?
C2C N1C C3C C4C 65.5(7) . . . . ?
N1C C3C C4C S1C -62.4(7) . . . . ?
C1C S1C C4C C3C 51.8(5) . . . . ?
C3C N1C C5C C6C 66.7(7) . . . . ?
C2C N1C C5C C6C -160.2(5) . . . . ?
C3C N1C C5C C10C -117.5(6) . . . . ?
C2C N1C C5C C10C 15.6(7) . . . . ?
N1C C5C C6C C7C 174.0(5) . . . . ?
C10C C5C C6C C7C -2.1(9) . . . . ?
N1C C5C C6C F1C -3.7(8) . . . . ?
C10C C5C C6C F1C -179.8(5) . . . . ?
F1C C6C C7C C8C 177.1(6) . . . . ?
C5C C6C C7C C8C -0.6(10) . . . . ?
C6C C7C C8C N2C -177.0(6) . . . . ?
C6C C7C C8C C9C 4.3(9) . . . . ?
C14C N2C C8C C7C -23.3(10) . . . . ?
C12C N2C C8C C7C 172.6(6) . . . . ?
C14C N2C C8C C9C 155.4(7) . . . . ?
C12C N2C C8C C9C -8.7(8) . . . . ?
C11C O1C C9C C10C 161.5(5) . . . . ?
C11C O1C C9C C8C -19.6(7) . . . . ?
C7C C8C C9C C10C -5.2(8) . . . . ?
N2C C8C C9C C10C 176.0(5) . . . . ?
C7C C8C C9C O1C 175.9(5) . . . . ?
N2C C8C C9C O1C -2.9(8) . . . . ?
O1C C9C C10C C5C -178.6(5) . . . . ?
C8C C9C C10C C5C 2.5(8) . . . . ?
N1C C5C C10C C9C -174.8(5) . . . . ?
C6C C5C C10C C9C 1.1(8) . . . . ?
C9C O1C C11C C12C 50.3(6) . . . . ?
C14C N2C C12C C11C -126.6(6) . . . . ?
C8C N2C C12C C11C 39.3(7) . . . . ?
C14C N2C C12C C13C -3.5(7) . . . . ?
C8C N2C C12C C13C 162.4(5) . . . . ?
O1C C11C C12C N2C -59.2(6) . . . . ?
O1C C11C C12C C13C -172.9(5) . . . . ?
C14C O3C C13C C15C -125.0(7) . . . . ?
C14C O3C C13C C12C -3.0(8) . . . . ?
N2C C12C C13C O3C 3.6(6) . . . . ?
C11C C12C C13C O3C 121.7(6) . . . . ?
N2C C12C C13C C15C 119.9(6) . . . . ?
C11C C12C C13C C15C -122.0(6) . . . . ?
C13C O3C C14C O2C 177.9(9) . . . . ?
C13C O3C C14C N2C 1.0(10) . . . . ?
C8C N2C C14C O2C 20.3(14) . . . . ?
C12C N2C C14C O2C -174.9(10) . . . . ?
C8C N2C C14C O3C -163.0(6) . . . . ?
C12C N2C C14C O3C 1.8(9) . . . . ?
C16C N3C C15C C13C -134.8(7) . . . . ?
O3C C13C C15C N3C -59.3(7) . . . . ?
C12C C13C C15C N3C -173.6(6) . . . . ?
C15C N3C C16C O4C 1.1(11) . . . . ?
C15C N3C C16C C17C -178.8(6) . . . . ?
C4B S1B C1B C2B -53.2(6) . . . . ?
C5B N1B C2B C1B 162.0(5) . . . . ?
C3B N1B C2B C1B -64.3(7) . . . . ?
S1B C1B C2B N1B 61.9(7) . . . . ?
C5B N1B C3B C4B -160.2(6) . . . . ?
C2B N1B C3B C4B 65.6(7) . . . . ?
N1B C3B C4B S1B -63.5(7) . . . . ?
C1B S1B C4B C3B 53.9(6) . . . . ?
C2B N1B C5B C6B -161.2(5) . . . . ?
C3B N1B C5B C6B 65.8(7) . . . . ?
C2B N1B C5B C10B 15.1(8) . . . . ?
C3B N1B C5B C10B -117.9(6) . . . . ?
C10B C5B C6B F1B 179.4(5) . . . . ?
N1B C5B C6B F1B -4.0(8) . . . . ?
C10B C5B C6B C7B -3.1(8) . . . . ?
N1B C5B C6B C7B 173.5(5) . . . . ?
F1B C6B C7B C8B 178.8(5) . . . . ?
C5B C6B C7B C8B 1.2(9) . . . . ?
C6B C7B C8B C9B 2.7(8) . . . . ?
C6B C7B C8B N2B -176.6(5) . . . . ?
C14B N2B C8B C9B 145.0(8) . . . . ?
C12B N2B C8B C9B -8.8(7) . . . . ?
C14B N2B C8B C7B -35.7(10) . . . . ?
C12B N2B C8B C7B 170.4(5) . . . . ?
C11B O1B C9B C10B 163.7(5) . . . . ?
C11B O1B C9B C8B -17.0(7) . . . . ?
C7B C8B C9B O1B 176.3(5) . . . . ?
N2B C8B C9B O1B -4.4(8) . . . . ?
C7B C8B C9B C10B -4.5(8) . . . . ?
N2B C8B C9B C10B 174.8(5) . . . . ?
O1B C9B C10B C5B -178.2(5) . . . . ?
C8B C9B C10B C5B 2.5(8) . . . . ?
C6B C5B C10B C9B 1.2(8) . . . . ?
N1B C5B C10B C9B -175.3(5) . . . . ?
C9B O1B C11B C12B 49.1(6) . . . . ?
C14B N2B C12B C11B -117.1(6) . . . . ?
C8B N2B C12B C11B 39.7(6) . . . . ?
C14B N2B C12B C13B 5.5(7) . . . . ?
C8B N2B C12B C13B 162.2(5) . . . . ?
O1B C11B C12B N2B -59.8(6) . . . . ?
O1B C11B C12B C13B -173.2(5) . . . . ?
C14B O3B C13B C15B -116.3(7) . . . . ?
C14B O3B C13B C12B 6.1(9) . . . . ?
N2B C12B C13B O3B -6.5(6) . . . . ?
C11B C12B C13B O3B 110.9(6) . . . . ?
N2B C12B C13B C15B 110.1(6) . . . . ?
C11B C12B C13B C15B -132.5(6) . . . . ?
C13B O3B C14B O2B 176.6(10) . . . . ?
C13B O3B C14B N2B -2.8(10) . . . . ?
C8B N2B C14B O2B 23.8(16) . . . . ?
C12B N2B C14B O2B 178.6(11) . . . . ?
C8B N2B C14B O3B -156.8(6) . . . . ?
C12B N2B C14B O3B -2.0(9) . . . . ?
C16B N3B C15B C13B -128.3(6) . . . . ?
O3B C13B C15B N3B -51.9(7) . . . . ?
C12B C13B C15B N3B -167.7(5) . . . . ?
C15B N3B C16B O4B 1.5(10) . . . . ?
C15B N3B C16B C17B -178.2(6) . . . . ?
C4D S1D C1D C2D -53.5(5) . . . . ?
C5D N1D C2D C1D 162.4(5) . . . . ?
C3D N1D C2D C1D -64.2(6) . . . . ?
S1D C1D C2D N1D 62.0(6) . . . . ?
C5D N1D C3D C4D -160.5(5) . . . . ?
C2D N1D C3D C4D 65.8(6) . . . . ?
N1D C3D C4D S1D -63.9(6) . . . . ?
C1D S1D C4D C3D 53.8(5) . . . . ?
C2D N1D C5D C10D 14.9(7) . . . . ?
C3D N1D C5D C10D -117.3(5) . . . . ?
C2D N1D C5D C6D -162.6(5) . . . . ?
C3D N1D C5D C6D 65.2(6) . . . . ?
C10D C5D C6D F1D -179.8(4) . . . . ?
N1D C5D C6D F1D -2.1(7) . . . . ?
C10D C5D C6D C7D -2.1(7) . . . . ?
N1D C5D C6D C7D 175.6(5) . . . . ?
F1D C6D C7D C8D 178.7(4) . . . . ?
C5D C6D C7D C8D 1.0(8) . . . . ?
C6D C7D C8D C9D 1.1(7) . . . . ?
C6D C7D C8D N2D -176.4(4) . . . . ?
C14D N2D C8D C7D -32.7(8) . . . . ?
C12D N2D C8D C7D 166.3(5) . . . . ?
C14D N2D C8D C9D 149.8(5) . . . . ?
C12D N2D C8D C9D -11.1(6) . . . . ?
C11D O1D C9D C10D 164.6(4) . . . . ?
C11D O1D C9D C8D -15.8(7) . . . . ?
C7D C8D C9D C10D -1.9(7) . . . . ?
N2D C8D C9D C10D 175.7(4) . . . . ?
C7D C8D C9D O1D 178.5(4) . . . . ?
N2D C8D C9D O1D -3.9(7) . . . . ?
O1D C9D C10D C5D -179.7(5) . . . . ?
C8D C9D C10D C5D 0.7(7) . . . . ?
C6D C5D C10D C9D 1.2(7) . . . . ?
N1D C5D C10D C9D -176.3(5) . . . . ?
C9D O1D C11D C12D 47.6(6) . . . . ?
C14D N2D C12D C11D -121.4(5) . . . . ?
C8D N2D C12D C11D 42.0(6) . . . . ?
C14D N2D C12D C13D 0.4(6) . . . . ?
C8D N2D C12D C13D 163.9(4) . . . . ?
O1D C11D C12D N2D -60.1(5) . . . . ?
O1D C11D C12D C13D -173.3(4) . . . . ?
C14D O3D C13D C15D -126.4(5) . . . . ?
C14D O3D C13D C12D -5.3(6) . . . . ?
N2D C12D C13D O3D 2.8(5) . . . . ?
C11D C12D C13D O3D 119.9(5) . . . . ?
N2D C12D C13D C15D 121.3(5) . . . . ?
C11D C12D C13D C15D -121.6(5) . . . . ?
C13D O3D C14D O2D -175.9(6) . . . . ?
C13D O3D C14D N2D 5.7(7) . . . . ?
C8D N2D C14D O2D 16.2(10) . . . . ?
C12D N2D C14D O2D 177.9(7) . . . . ?
C8D N2D C14D O3D -165.5(5) . . . . ?
C12D N2D C14D O3D -3.8(7) . . . . ?
C16D N3D C15D C13D -131.3(5) . . . . ?
O3D C13D C15D N3D -62.7(6) . . . . ?
C12D C13D C15D N3D -179.2(4) . . . . ?
C15D N3D C16D O4D 3.4(9) . . . . ?
C15D N3D C16D C17D -177.3(5) . . . . ?
C4E S1E C1E C2E -52.1(5) . . . . ?
C5E N1E C2E C1E 161.7(5) . . . . ?
C3E N1E C2E C1E -63.7(6) . . . . ?
S1E C1E C2E N1E 60.5(6) . . . . ?
C5E N1E C3E C4E -160.2(5) . . . . ?
C2E N1E C3E C4E 65.3(7) . . . . ?
N1E C3E C4E S1E -62.8(7) . . . . ?
C1E S1E C4E C3E 53.0(5) . . . . ?
C2E N1E C5E C10E 16.3(7) . . . . ?
C3E N1E C5E C10E -117.9(6) . . . . ?
C2E N1E C5E C6E -161.3(5) . . . . ?
C3E N1E C5E C6E 64.5(7) . . . . ?
C10E C5E C6E F1E -179.4(5) . . . . ?
N1E C5E C6E F1E -1.7(7) . . . . ?
C10E C5E C6E C7E -1.8(8) . . . . ?
N1E C5E C6E C7E 175.9(5) . . . . ?
F1E C6E C7E C8E 177.1(5) . . . . ?
C5E C6E C7E C8E -0.5(8) . . . . ?
C6E C7E C8E C9E 3.2(7) . . . . ?
C6E C7E C8E N2E -173.6(5) . . . . ?
C14E N2E C8E C9E 160.2(6) . . . . ?
C12E N2E C8E C9E -13.1(7) . . . . ?
C14E N2E C8E C7E -22.9(9) . . . . ?
C12E N2E C8E C7E 163.8(5) . . . . ?
C11E O1E C9E C10E 167.2(5) . . . . ?
C11E O1E C9E C8E -13.4(7) . . . . ?
C7E C8E C9E O1E 177.1(5) . . . . ?
N2E C8E C9E O1E -5.9(7) . . . . ?
C7E C8E C9E C10E -3.6(8) . . . . ?
N2E C8E C9E C10E 173.5(5) . . . . ?
O1E C9E C10E C5E -179.4(5) . . . . ?
C8E C9E C10E C5E 1.2(8) . . . . ?
C6E C5E C10E C9E 1.5(8) . . . . ?
N1E C5E C10E C9E -176.2(5) . . . . ?
C9E O1E C11E C12E 48.0(6) . . . . ?
C14E N2E C12E C11E -127.7(5) . . . . ?
C8E N2E C12E C11E 46.8(6) . . . . ?
C14E N2E C12E C13E -6.1(6) . . . . ?
C8E N2E C12E C13E 168.4(4) . . . . ?
O1E C11E C12E N2E -63.7(5) . . . . ?
O1E C11E C12E C13E -176.8(4) . . . . ?
C14E O3E C13E C15E -128.7(5) . . . . ?
C14E O3E C13E C12E -8.7(6) . . . . ?
N2E C12E C13E O3E 8.5(5) . . . . ?
C11E C12E C13E O3E 124.2(5) . . . . ?
N2E C12E C13E C15E 127.4(5) . . . . ?
C11E C12E C13E C15E -116.8(5) . . . . ?
C13E O3E C14E O2E -176.3(6) . . . . ?
C13E O3E C14E N2E 5.2(7) . . . . ?
C8E N2E C14E O2E 8.9(11) . . . . ?
C12E N2E C14E O2E -177.5(7) . . . . ?
C8E N2E C14E O3E -172.7(5) . . . . ?
C12E N2E C14E O3E 0.9(7) . . . . ?
C16E N3E C15E C13E -125.3(6) . . . . ?
O3E C13E C15E N3E -75.2(6) . . . . ?
C12E C13E C15E N3E 169.4(5) . . . . ?
C15E N3E C16E O4E -0.6(9) . . . . ?
C15E N3E C16E C17E 179.8(5) . . . . ?
C4F S1F C1F C2F -52.5(5) . . . . ?
C5F N1F C2F C1F 162.6(5) . . . . ?
C3F N1F C2F C1F -63.1(6) . . . . ?
S1F C1F C2F N1F 60.7(6) . . . . ?
C5F N1F C3F C4F -158.9(5) . . . . ?
C2F N1F C3F C4F 65.8(6) . . . . ?
N1F C3F C4F S1F -64.8(6) . . . . ?
C1F S1F C4F C3F 54.2(5) . . . . ?
C2F N1F C5F C6F -162.5(5) . . . . ?
C3F N1F C5F C6F 64.1(6) . . . . ?
C2F N1F C5F C10F 14.9(7) . . . . ?
C3F N1F C5F C10F -118.4(5) . . . . ?
C10F C5F C6F F1F -178.8(4) . . . . ?
N1F C5F C6F F1F -1.1(7) . . . . ?
C10F C5F C6F C7F -0.9(7) . . . . ?
N1F C5F C6F C7F 176.7(5) . . . . ?
F1F C6F C7F C8F 178.2(4) . . . . ?
C5F C6F C7F C8F 0.3(8) . . . . ?
C6F C7F C8F C9F 0.6(7) . . . . ?
C6F C7F C8F N2F -177.1(4) . . . . ?
C14F N2F C8F C7F -35.9(8) . . . . ?
C12F N2F C8F C7F 166.6(5) . . . . ?
C14F N2F C8F C9F 146.3(5) . . . . ?
C12F N2F C8F C9F -11.2(6) . . . . ?
C11F O1F C9F C10F 163.4(4) . . . . ?
C11F O1F C9F C8F -16.2(7) . . . . ?
C7F C8F C9F O1F 178.6(4) . . . . ?
N2F C8F C9F O1F -3.5(7) . . . . ?
C7F C8F C9F C10F -0.9(7) . . . . ?
N2F C8F C9F C10F 177.0(4) . . . . ?
O1F C9F C10F C5F -179.3(4) . . . . ?
C8F C9F C10F C5F 0.3(8) . . . . ?
C6F C5F C10F C9F 0.6(7) . . . . ?
N1F C5F C10F C9F -177.0(5) . . . . ?
C9F O1F C11F C12F 47.7(5) . . . . ?
C14F N2F C12F C11F -119.0(5) . . . . ?
C8F N2F C12F C11F 41.4(6) . . . . ?
C14F N2F C12F C13F 2.8(5) . . . . ?
C8F N2F C12F C13F 163.2(4) . . . . ?
O1F C11F C12F N2F -59.3(5) . . . . ?
O1F C11F C12F C13F -172.9(4) . . . . ?
C14F O3F C13F C15F -126.7(5) . . . . ?
C14F O3F C13F C12F -5.0(6) . . . . ?
N2F C12F C13F O3F 1.3(5) . . . . ?
C11F C12F C13F O3F 118.4(5) . . . . ?
N2F C12F C13F C15F 120.7(4) . . . . ?
C11F C12F C13F C15F -122.2(5) . . . . ?
C13F O3F C14F O2F -174.6(6) . . . . ?
C13F O3F C14F N2F 6.9(6) . . . . ?
C8F N2F C14F O2F 17.0(10) . . . . ?
C12F N2F C14F O2F 175.5(6) . . . . ?
C8F N2F C14F O3F -164.7(4) . . . . ?
C12F N2F C14F O3F -6.2(6) . . . . ?
C16F N3F C15F C13F -123.8(5) . . . . ?
O3F C13F C15F N3F -65.6(5) . . . . ?
C12F C13F C15F N3F 177.6(4) . . . . ?
C15F N3F C16F O4F 3.0(9) . . . . ?
C15F N3F C16F C17F -176.8(5) . . . . ?
C4H S1H C1H C2H -52.0(5) . . . . ?
C5H N1H C2H C1H 163.2(5) . . . . ?
C3H N1H C2H C1H -62.6(7) . . . . ?
S1H C1H C2H N1H 59.6(6) . . . . ?
C5H N1H C3H C4H -159.7(5) . . . . ?
C2H N1H C3H C4H 65.2(7) . . . . ?
N1H C3H C4H S1H -64.1(6) . . . . ?
C1H S1H C4H C3H 53.7(5) . . . . ?
C2H N1H C5H C6H -162.0(5) . . . . ?
C3H N1H C5H C6H 64.1(7) . . . . ?
C2H N1H C5H C10H 15.3(7) . . . . ?
C3H N1H C5H C10H -118.6(6) . . . . ?
C10H C5H C6H F1H -177.8(5) . . . . ?
N1H C5H C6H F1H -0.3(8) . . . . ?
C10H C5H C6H C7H -1.8(8) . . . . ?
N1H C5H C6H C7H 175.7(5) . . . . ?
F1H C6H C7H C8H 176.4(5) . . . . ?
C5H C6H C7H C8H 0.4(8) . . . . ?
C14H N2H C8H C9H 151.9(6) . . . . ?
C12H N2H C8H C9H -14.3(7) . . . . ?
C14H N2H C8H C7H -30.7(9) . . . . ?
C12H N2H C8H C7H 163.0(5) . . . . ?
C6H C7H C8H C9H 1.8(7) . . . . ?
C6H C7H C8H N2H -175.7(5) . . . . ?
N2H C8H C9H C10H 175.1(5) . . . . ?
C7H C8H C9H C10H -2.5(8) . . . . ?
N2H C8H C9H O1H -4.2(8) . . . . ?
C7H C8H C9H O1H 178.3(5) . . . . ?
C11H O1H C9H C10H 167.2(5) . . . . ?
C11H O1H C9H C8H -13.5(7) . . . . ?
C8H C9H C10H C5H 1.0(8) . . . . ?
O1H C9H C10H C5H -179.7(5) . . . . ?
C6H C5H C10H C9H 1.1(8) . . . . ?
N1H C5H C10H C9H -176.3(5) . . . . ?
C9H O1H C11H C12H 46.5(6) . . . . ?
C14H N2H C12H C11H -122.3(5) . . . . ?
C8H N2H C12H C11H 46.1(6) . . . . ?
C14H N2H C12H C13H -0.9(6) . . . . ?
C8H N2H C12H C13H 167.6(4) . . . . ?
O1H C11H C12H N2H -61.6(5) . . . . ?
O1H C11H C12H C13H -174.1(4) . . . . ?
C14H O3H C13H C15H -123.2(5) . . . . ?
C14H O3H C13H C12H -2.3(7) . . . . ?
N2H C12H C13H O3H 1.8(6) . . . . ?
C11H C12H C13H O3H 117.4(5) . . . . ?
N2H C12H C13H C15H 120.4(5) . . . . ?
C11H C12H C13H C15H -123.9(5) . . . . ?
C8H N2H C14H O2H 11.5(12) . . . . ?
C12H N2H C14H O2H 178.3(8) . . . . ?
C8H N2H C14H O3H -167.3(5) . . . . ?
C12H N2H C14H O3H -0.6(7) . . . . ?
C13H O3H C14H O2H -177.1(7) . . . . ?
C13H O3H C14H N2H 1.8(7) . . . . ?
C16H N3H C15H C13H -115.5(6) . . . . ?
O3H C13H C15H N3H -70.5(6) . . . . ?
C12H C13H C15H N3H 173.1(5) . . . . ?
C15H N3H C16H O4H -0.3(9) . . . . ?
C15H N3H C16H C17H -179.4(5) . . . . ?
